data_4514737
loop_
_publ_author_name
'Adams, Gemma M.'
'Ryan, David E.'
'Beattie, Nicholas A.'
'McKay, Alasdair I.'
'Lloyd-Jones, Guy C'
'Weller, Andrew S.'

_publ_section_title
;
 Dehydropolymerization of H<sub>3</sub>B&#x00B7;NMeH<sub>2</sub> Using a
 [Rh(DPEphos)]<sup>+</sup> Catalyst: The Promoting Effect of
 NMeH<sub>2</sub>.
;
_journal_issue 4
_journal_name_full 'ACS catalysis'
_journal_page_first 3657
_journal_page_last 3666
_journal_paper_doi 10.1021/acscatal.9b00081
_journal_volume 9
_journal_year 2019
_chemical_formula_moiety 'C73 H64 B2 N O2 P4 Rh2, Al C16 F36 O4'
_chemical_formula_sum 'C89 H64 Al B2 F36 N O6 P4 Rh2'
_chemical_formula_weight 2305.71
_space_group_crystal_system triclinic
_space_group_IT_number 2
_space_group_name_Hall '-P 1'
_space_group_name_H-M_alt 'P -1'
_symmetry_space_group_name_Hall '-P 1'
_symmetry_space_group_name_H-M 'P -1'
_atom_sites_solution_hydrogens mixed
_atom_sites_solution_primary dual
_audit_creation_date 2018-09-22
_audit_creation_method
;
Olex2 1.2
(compiled 2018.05.29 svn.r3508 for OlexSys, GUI svn.r5506)
;
_cell_angle_alpha 104.3850(10)
_cell_angle_beta 102.6830(10)
_cell_angle_gamma 107.5450(10)
_cell_formula_units_Z 2
_cell_length_a 14.5138(2)
_cell_length_b 18.5644(3)
_cell_length_c 21.4620(3)
_cell_measurement_reflns_used 23761
_cell_measurement_temperature 150(2)
_cell_measurement_theta_max 75.2630
_cell_measurement_theta_min 3.9480
_cell_volume 5062.15(14)
_computing_cell_refinement 'CrysAlisPro 1.171.38.43b (Rigaku OD, 2015)'
_computing_data_collection 'CrysAlisPro 1.171.38.43b (Rigaku OD, 2015)'
_computing_data_reduction 'CrysAlisPro 1.171.38.43b (Rigaku OD, 2015)'
_computing_molecular_graphics 'Olex2 (Dolomanov et al., 2009)'
_computing_publication_material 'Olex2 (Dolomanov et al., 2009)'
_computing_structure_refinement 'ShelXL (Sheldrick, 2015)'
_computing_structure_solution 'ShelXT (Sheldrick, 2015)'
_diffrn_ambient_temperature 150(2)
_diffrn_detector 'CCD plate'
_diffrn_detector_area_resol_mean 10.4102
_diffrn_detector_type Atlas
_diffrn_measured_fraction_theta_full 1.000
_diffrn_measured_fraction_theta_max 0.988
_diffrn_measurement_details
;
List of Runs (angles in degrees, time in seconds):

  # Type    Start    End  Width  t~exp~   \w     \q     \k     \f   Frames
--------------------------------------------------------------------------
  1  \w    -28.00   6.00   1.00    3.00    --   42.41 -38.00   0.00   34
  2  \w    102.00 128.00   1.00    3.00    --   42.41 178.00   0.00   26
  3  \w     57.00  87.00   1.00    3.00    --   42.41 178.00 120.00   30
  4  \w    100.00 129.00   1.00    3.00    --   42.41 178.00-150.00   29
  5  \w    -87.00 -24.00   1.00    3.00    --  -42.41 -38.00 120.00   63
  6  \w    -89.00 -23.00   1.00    3.00    --  -42.41 -38.00  60.00   66
  7  \w   -112.00 -42.00   1.00    3.00    --  -42.41 -38.00-150.00   70
  8  \w   -126.00 -38.00   1.00    3.00    --  -42.41 178.00-150.00   88
  9  \w     43.00  90.00   1.00   12.00    --  111.00 -30.00-120.00   47
 10  \w     79.00 177.00   1.00   12.00    --  111.00  15.00 -90.00   98
 11  \w    151.00 178.00   1.00   12.00    --  111.00  45.00 -60.00   27
 12  \w    145.00 172.00   1.00   12.00    --  111.00  45.00-150.00   27
 13  \w     94.00 177.00   1.00   12.00    --  111.00  45.00-180.00   83
 14  \w     97.00 131.00   1.00   12.00    --  111.00  45.00 -60.00   34
 15  \w     52.00  97.00   1.00   12.00    --  111.00 -45.00  30.00   45
 16  \w     94.00 132.00   1.00   12.00    --  111.00 -77.00  60.00   38
 17  \w     81.00 126.00   1.00   12.00    --  111.00-138.00 -49.00   45
 18  \w     73.00 108.00   1.00   12.00    --  111.00 -95.00 -90.00   35
 19  \w     62.00  89.00   1.00   12.00    --  111.00 -95.00-120.00   27
 20  \w     65.00 108.00   1.00   12.00    --  111.00-125.00-120.00   43
 21  \w     66.00 121.00   1.00   12.00    --  111.00-125.00   0.00   55
 22  \w     68.00 119.00   1.00   12.00    --  111.00-125.00  90.00   51
 23  \w     72.00  98.00   1.00   12.00    --  111.00 -95.00 150.00   26
 24  \w     64.00 100.00   1.00   12.00    --  111.00 -95.00  90.00   36
 25  \w     56.00  82.00   1.00   12.00    --  111.00 -77.00  60.00   26
 26  \w     47.00  98.00   1.00   12.00    --  111.00 -45.00  90.00   51
 27  \w    149.00 178.00   1.00   12.00    --  111.00  30.00 150.00   29
 28  \w    138.00 178.00   1.00   12.00    --  111.00  30.00 120.00   40
 29  \w     90.00 115.00   1.00   12.00    --  111.00  30.00 150.00   25
 30  \w     91.00 116.00   1.00   12.00    --  111.00  30.00 120.00   25
 31  \w     49.00  76.00   1.00   12.00    --  111.00 -45.00  60.00   27
 32  \w     41.00  68.00   1.00   12.00    --  111.00 -30.00   0.00   27
 33  \w     53.00  80.00   1.00   12.00    --  111.00 -45.00 -30.00   27
 34  \w     48.00  90.00   1.00   12.00    --  111.00 -95.00   0.00   42
 35  \w     44.00 110.00   1.00   12.00    --  111.00-125.00  60.00   66
 36  \w     40.00  80.00   1.00   12.00    --  111.00-125.00 120.00   40
 37  \w     40.00  67.00   1.00   12.00    --  111.00-125.00  30.00   27
 38  \w     31.00  57.00   1.00   12.00    --  111.00 -95.00  60.00   26
 39  \w     42.00  98.00   1.00   12.00    --  111.00 -45.00 150.00   56
 40  \w     43.00 135.00   1.00   12.00    --  111.00 -61.00-120.00   92
 41  \w     45.00 121.00   1.00   12.00    --  111.00-125.00-180.00   76
 42  \w     42.00  91.00   1.00   12.00    --  111.00 -30.00-180.00   49
;
_diffrn_measurement_device 'four-circle diffractometer'
_diffrn_measurement_device_type 'SuperNova, Dual, Cu at zero, Atlas'
_diffrn_measurement_method '\w scans'
_diffrn_orient_matrix_type 'CrysAlisPro convention (1999,Acta A55,543-557)'
_diffrn_orient_matrix_UB_11 0.0062887000
_diffrn_orient_matrix_UB_12 0.0390317000
_diffrn_orient_matrix_UB_13 0.0738816000
_diffrn_orient_matrix_UB_21 -0.1007725000
_diffrn_orient_matrix_UB_22 0.0112976000
_diffrn_orient_matrix_UB_23 -0.0255150000
_diffrn_orient_matrix_UB_31 -0.0600044000
_diffrn_orient_matrix_UB_32 -0.0830799000
_diffrn_orient_matrix_UB_33 0.0018024000
_diffrn_radiation_monochromator mirror
_diffrn_radiation_probe x-ray
_diffrn_radiation_type CuK\a
_diffrn_radiation_wavelength 1.54184
_diffrn_reflns_av_R_equivalents 0.0477
_diffrn_reflns_av_unetI/netI 0.0473
_diffrn_reflns_Laue_measured_fraction_full 1.000
_diffrn_reflns_Laue_measured_fraction_max 0.988
_diffrn_reflns_limit_h_max 18
_diffrn_reflns_limit_h_min -18
_diffrn_reflns_limit_k_max 20
_diffrn_reflns_limit_k_min -23
_diffrn_reflns_limit_l_max 26
_diffrn_reflns_limit_l_min -24
_diffrn_reflns_number 59612
_diffrn_reflns_point_group_measured_fraction_full 1.000
_diffrn_reflns_point_group_measured_fraction_max 0.988
_diffrn_reflns_theta_full 67.684
_diffrn_reflns_theta_max 76.147
_diffrn_reflns_theta_min 3.988
_diffrn_source 'micro-focus sealed X-ray tube'
_diffrn_source_type 'SuperNova (Cu) X-ray Source'
_exptl_absorpt_coefficient_mu 4.361
_exptl_absorpt_correction_T_max 1.00000
_exptl_absorpt_correction_T_min 0.71953
_exptl_absorpt_correction_type multi-scan
_exptl_absorpt_process_details
;
CrysAlisPro 1.171.38.43b (Rigaku Oxford Diffraction, 2015)
Empirical absorption correction using spherical harmonics,
 implemented in SCALE3 ABSPACK scaling algorithm.
;
_exptl_crystal_colour yellow
_exptl_crystal_colour_primary yellow
_exptl_crystal_density_diffrn 1.513
_exptl_crystal_description plate
_exptl_crystal_F_000 2300
_exptl_crystal_size_max 0.2
_exptl_crystal_size_mid 0.2
_exptl_crystal_size_min 0.03
_refine_diff_density_max 1.756
_refine_diff_density_min -0.938
_refine_diff_density_rms 0.111
_refine_ls_extinction_method none
_refine_ls_goodness_of_fit_ref 1.027
_refine_ls_hydrogen_treatment mixed
_refine_ls_matrix_type full
_refine_ls_number_parameters 1761
_refine_ls_number_reflns 20908
_refine_ls_number_restraints 2901
_refine_ls_restrained_S_all 1.240
_refine_ls_R_factor_all 0.0717
_refine_ls_R_factor_gt 0.0579
_refine_ls_shift/su_max 0.001
_refine_ls_shift/su_mean 0.000
_refine_ls_structure_factor_coef Fsqd
_refine_ls_weighting_details 'w=1/[\s^2^(Fo^2^)+(0.1103P)^2^+7.3798P] where P=(Fo^2^+2Fc^2^)/3'
_refine_ls_weighting_scheme calc
_refine_ls_wR_factor_gt 0.1577
_refine_ls_wR_factor_ref 0.1730
_reflns_Friedel_coverage 0.000
_reflns_number_gt 16821
_reflns_number_total 20908
_reflns_threshold_expression 'I > 2\s(I)'
_cod_data_source_file cs9b00081_si_002.cif
_cod_data_source_block 116aim17_sq
_cod_original_cell_volume 5062.15(13)
_cod_database_code 4514737
_shelx_shelxl_version_number 2014/7
_chemical_oxdiff_formula 'Rh2 B1 P4 Al1 F36 C89 O6 H63 N1'
_shelx_space_group_comment
;
The symmetry employed for this shelxl refinement is uniquely defined
by the following loop, which should always be used as a source of
symmetry information in preference to the above space-group names.
They are only intended as comments.
;
_reflns_odcompleteness_completeness 99.75
_reflns_odcompleteness_iscentric 1
_reflns_odcompleteness_theta 74.33
_olex2_refinement_description
;
1. Fixed Uiso
 At 1.2 times of:
  All C(H) groups, All N(H) groups
 At 1.5 times of:
  All C(H,H,H) groups
2. Restrained distances
 N1A-C73A \\sim N1-C73
 with sigma of 0.02
 N1A-B1 \\sim N1-B1 \\sim N1A-B2 \\sim N1-B2
 with sigma of 0.02
 C82-C83 \\sim C82-C83A \\sim C82-C85 \\sim C82-C85A \\sim C82-C84 \\sim
C82-C84A
 with sigma of 0.02
 C83-F19 \\sim C83-F21 \\sim C83-F20 \\sim C83A-F20A \\sim C83A-F19A \\sim
C83A-F21A \\sim C84-F23 ~
 C84-F24 \\sim C84-F22 \\sim C84A-F23A \\sim C84A-F24A \\sim C84A-F22A \\sim
C85-F27 \\sim C85-F26 ~
 C85-F25 \\sim C85A-F25A \\sim C85A-F27A \\sim C85A-F26A
 with sigma of 0.02
 F19-F21 \\sim F19-F20 \\sim F21-F20 \\sim F20A-F19A \\sim F20A-F21A \\sim
F19A-F21A \\sim F23-F24 ~
 F24-F22 \\sim F22-F23 \\sim F23A-F24A \\sim F24A-F22A \\sim F23A-F22A \\sim
F25-F27 \\sim F25-F26 ~
 F27-F26 \\sim F25A-F27A \\sim F25A-F26A \\sim F27A-F26A
 with sigma of 0.04
 O5-C83 \\sim O5-C83A \\sim O5-C85 \\sim O5-C85A \\sim O5-C84 \\sim O5-C84A
 with sigma of 0.04
 C83-C84 \\sim C84-C85 \\sim C85-C83 \\sim C83A-C84A \\sim C84A-C85A \\sim
C85A-C83A
 with sigma of 0.04
 C86A-C89A \\sim C86A-C87A \\sim C86A-C88A \\sim C86-C87 \\sim C86-C88 \\sim
C86-C89
 with sigma of 0.02
 C89A-F34A \\sim C89A-F36A \\sim C89A-F35A \\sim C87-F28 \\sim C87-F29 \\sim
C87-F30 \\sim C87A-F29A ~
 C87A-F28A \\sim C87A-F30A \\sim C88-C86A \\sim C88-F32 \\sim C88-F33 \\sim
C88-F31 \\sim C88A-F32A ~
 C88A-F31A \\sim C88A-F33A \\sim C89-F34 \\sim C89-F35 \\sim C89-F36
 with sigma of 0.02
 F34A-F36A \\sim F34A-F35A \\sim F36A-F35A \\sim F28-F29 \\sim F28-F30 \\sim
F29-F30 \\sim F29A-F28A ~
 F29A-F30A \\sim F28A-F30A \\sim F32-F33 \\sim F32-F31 \\sim F33-F31 \\sim
F32A-F31A \\sim F32A-F33A ~
 F31A-F33A \\sim F34-F35 \\sim F34-F36 \\sim F35-F36
 with sigma of 0.04
 O6A-C87A \\sim O6A-C88A \\sim C89A-O6A \\sim O6-C88 \\sim O6-C89 \\sim C87-O6
 with sigma of 0.04
 C89A-C87A \\sim C87A-C88A \\sim C88A-C89A \\sim C87-C88 \\sim C88-C89 \\sim
C89-C87
 with sigma of 0.04
 C74-C77 \\sim C74-C76 \\sim C74-C75 \\sim C74-C77A \\sim C74-C75A \\sim
C74-C76A
 with sigma of 0.02
 C75-F3 \\sim C75-F1 \\sim C75-F2 \\sim C75A-F3A \\sim C75A-F2A \\sim C75A-F1A
\\sim C76-F5 \\sim C76-F6 ~
 C76-F4 \\sim C76A-F5A \\sim C76A-F6A \\sim C76A-F4A \\sim C77-F8 \\sim C77-F9
\\sim C77-F7 \\sim C77A-F9A
 \\sim C77A-F8A \\sim C77A-F7A
 with sigma of 0.02
 F3-F2 \\sim F3-F1 \\sim F2-F1 \\sim F3A-F2A \\sim F3A-F1A \\sim F2A-F1A \\sim
F5-F6 \\sim F5-F4 \\sim F6-F4 ~
 F5A-F6A \\sim F5A-F4A \\sim F6A-F4A \\sim F8-F9 \\sim F8-F7 \\sim F9-F7 \\sim
F9A-F8A \\sim F9A-F7A \\sim F8A-
 F7A
 with sigma of 0.04
 O3-C77 \\sim O3-C76 \\sim O3-C75 \\sim O3-C77A \\sim O3-C75A \\sim O3-C76A
 with sigma of 0.04
 C75-C76 \\sim C76-C77 \\sim C77-C75 \\sim C75A-C76A \\sim C76A-C77A \\sim
C77A-C75A
 with sigma of 0.04
 C78-C81 \\sim C78-C80 \\sim C78-C79 \\sim C78-C81A \\sim C78-C80A \\sim
C78-C79A
 with sigma of 0.02
 C79-F10 \\sim C79-F12 \\sim C79-F11 \\sim C79A-F12A \\sim C79A-F10A \\sim
C79A-F11A \\sim C80-F15 ~
 C80-F13 \\sim C80-F14 \\sim C80A-F13A \\sim C80A-F15A \\sim C80A-F14A \\sim
C81-F16 \\sim C81-F18 ~
 C81-F17 \\sim C81A-F17A \\sim C81A-F16A \\sim C81A-F18A
 with sigma of 0.02
 F10-F12 \\sim F10-F11 \\sim F12-F11 \\sim F12A-F10A \\sim F12A-F11A \\sim
F10A-F11A \\sim F15-F13 ~
 F15-F14 \\sim F13-F14 \\sim F13A-F15A \\sim F13A-F14A \\sim F15A-F14A \\sim
F16-F18 \\sim F16-F17 ~
 F18-F17 \\sim F17A-F16A \\sim F17A-F18A \\sim F16A-F18A
 with sigma of 0.04
 O4-C81 \\sim O4-C80 \\sim O4-C79 \\sim O4-C81A \\sim O4-C80A \\sim O4-C79A
 with sigma of 0.04
 C79-C80 \\sim C80-C81 \\sim C81-C79 \\sim C79A-C80A \\sim C80A-C81A \\sim
C81A-C79A
 with sigma of 0.04
 Al1-O3 \\sim Al1-O4 \\sim Al1-O5 \\sim Al1-O6A \\sim Al1-O6
 with sigma of 0.02
 O6-C86 \\sim O6A-C86A
 with sigma of 0.02
3. Uiso/Uaniso restraints and constraints
N1A \\sim C73A: within 2A with sigma of 0.04 and sigma for terminal atoms of
0.08
N1 \\sim C73: within 2A with sigma of 0.04 and sigma for terminal atoms of 0.08
C82 \\sim C83 \\sim C84 \\sim C85 \\sim F19 \\sim F20 \\sim F21 \\sim F22 \\sim
F23 \\sim F24 \\sim F25 \\sim F26 \\sim F27: within 2A with sigma of 0.01 and
sigma for terminal atoms of 0.02
C82 \\sim C83A \\sim C84A \\sim C85A \\sim F19A \\sim F20A \\sim F21A \\sim
F22A \\sim F23A \\sim F24A \\sim F25A \\sim F26A \\sim F27A: within 2A with
sigma of 0.01 and sigma for terminal atoms of 0.02
Al1 \\sim O6 \\sim C86A \\sim C89A \\sim C87A \\sim C88A \\sim F35A \\sim F34A
\\sim F36A \\sim F28A \\sim F29A \\sim F30A \\sim F31A \\sim F33A \\sim F32A:
within 2A with sigma of 0.01 and sigma for terminal atoms of 0.02
Al1 \\sim O6 \\sim C86 \\sim C87 \\sim C88 \\sim C89 \\sim F28 \\sim F30 \\sim
F29 \\sim F32 \\sim F33 \\sim F31 \\sim F34 \\sim F36 \\sim F35: within 2A with
sigma of 0.01 and sigma for terminal atoms of 0.02
C74 \\sim C75 \\sim C76 \\sim C77 \\sim F1 \\sim F2 \\sim F3 \\sim F4 \\sim F5
\\sim F6 \\sim F7 \\sim F8 \\sim F9: within 2A with sigma of 0.01 and sigma for
terminal atoms of 0.02
C74 \\sim C75A \\sim C76A \\sim C77A \\sim F1A \\sim F2A \\sim F3A \\sim F4A
\\sim F5A \\sim F6A \\sim F7A \\sim F8A \\sim F9A: within 2A with sigma of 0.01
and sigma for terminal atoms of 0.02
C78 \\sim C79 \\sim C80 \\sim C81 \\sim F10 \\sim F11 \\sim F12 \\sim F13 \\sim
F14 \\sim F15 \\sim F16 \\sim F17 \\sim F18: within 2A with sigma of 0.01 and
sigma for terminal atoms of 0.02
C78 \\sim C79A \\sim C80A \\sim C81A \\sim F10A \\sim F11A \\sim F12A \\sim
F13A \\sim F14A \\sim F15A \\sim F16A \\sim F17A \\sim F18A: within 2A with
sigma of 0.01 and sigma for terminal atoms of 0.02
4. Rigid body (RIGU) restrains
 N1, C73
 with sigma for 1-2 distances of 0.004 and sigma for 1-3 distances of 0.004
 N1A, C73A
 with sigma for 1-2 distances of 0.004 and sigma for 1-3 distances of 0.004
 C82, C83, C84, C85, F19, F20, F21, F22, F23, F24, F25, F26, F27
 with sigma for 1-2 distances of 0.004 and sigma for 1-3 distances of 0.004
 C82, C83A, C84A, C85A, F19A, F20A, F21A, F22A, F23A, F24A, F25A, F26A, F27A
 with sigma for 1-2 distances of 0.004 and sigma for 1-3 distances of 0.004
 Al1, O6A, C86A, C89A, C87A, C88A, F35A, F34A, F36A, F28A, F29A, F30A, F31A,
 F33A, F32A
 with sigma for 1-2 distances of 0.004 and sigma for 1-3 distances of 0.004
 Al1, O6, C86A, C87, C88, C89, F28, F30, F29, F32, F33, F31, F34, F36, F35
 with sigma for 1-2 distances of 0.004 and sigma for 1-3 distances of 0.004
 C74, C75, C76, C77, F1, F2, F3, F4, F5, F6, F7, F8, F9
 with sigma for 1-2 distances of 0.004 and sigma for 1-3 distances of 0.004
 C74, C75A, C76A, C77A, F1A, F2A, F3A, F4A, F5A, F6A, F7A, F8A, F9A
 with sigma for 1-2 distances of 0.004 and sigma for 1-3 distances of 0.004
 C78, C79, C80, C81, F10, F11, F12, F13, F14, F15, F16, F17, F18
 with sigma for 1-2 distances of 0.004 and sigma for 1-3 distances of 0.004
 C78, C79A, C80A, C81A, F10A, F11A, F12A, F13A, F14A, F15A, F16A, F17A, F18A
 with sigma for 1-2 distances of 0.004 and sigma for 1-3 distances of 0.004
5. Others
 Sof(C73A)=Sof(H73D)=Sof(H73E)=Sof(H73F)=Sof(N1A)=Sof(H1AA)=1-FVAR(1)
 Sof(N1)=Sof(H1)=Sof(C73)=Sof(H73A)=Sof(H73B)=Sof(H73C)=FVAR(1)
 Sof(F25A)=Sof(F27A)=Sof(F26A)=Sof(F23A)=Sof(C84A)=Sof(F24A)=Sof(F22A)=
 Sof(F20A)=Sof(C83A)=Sof(F19A)=Sof(F21A)=Sof(C85A)=1-FVAR(2)
 Sof(F19)=Sof(F21)=Sof(F27)=Sof(F20)=Sof(F23)=Sof(F26)=Sof(F24)=Sof(F25)=
 Sof(F22)=Sof(C83)=Sof(C84)=Sof(C85)=FVAR(2)
 Sof(O6A)=Sof(C86A)=Sof(C89A)=Sof(F34A)=Sof(F36A)=Sof(F35A)=Sof(C87A)=
 Sof(F29A)=Sof(F28A)=Sof(F30A)=Sof(C88A)=Sof(F32A)=Sof(F31A)=Sof(F33A)=1-FVAR(3)
 Sof(F28)=Sof(F29)=Sof(C87)=Sof(F30)=Sof(F34)=Sof(F32)=Sof(C88)=Sof(F33)=
 Sof(F31)=Sof(F35)=Sof(C89)=Sof(F36)=Sof(O6)=Sof(C86)=FVAR(3)
 Sof(F9A)=Sof(C77A)=Sof(F8A)=Sof(F7A)=Sof(F3A)=Sof(C75A)=Sof(F2A)=Sof(F1A)=
 Sof(C76A)=Sof(F5A)=Sof(F6A)=Sof(F4A)=1-FVAR(4)
 Sof(F5)=Sof(F3)=Sof(F6)=Sof(F8)=Sof(F1)=Sof(F9)=Sof(F7)=Sof(F2)=Sof(C77)=
 Sof(C76)=Sof(F4)=Sof(C75)=FVAR(4)
 Sof(F17A)=Sof(C81A)=Sof(F16A)=Sof(F18A)=Sof(C80A)=Sof(F13A)=Sof(F15A)=
 Sof(F14A)=Sof(F12A)=Sof(C79A)=Sof(F10A)=Sof(F11A)=1-FVAR(5)
 Sof(F16)=Sof(F15)=Sof(F13)=Sof(F18)=Sof(F17)=Sof(F10)=Sof(F12)=Sof(F11)=
 Sof(F14)=Sof(C81)=Sof(C80)=Sof(C79)=FVAR(5)
6.a Ternary CH refined with riding coordinates:
 N1(H1), N1A(H1AA)
6.b Aromatic/amide H refined with riding coordinates:
 C48(H48), C23(H23), C42(H42), C40(H40), C47(H47), C12(H12), C50(H50),
 C22(H22), C20(H20), C39(H39), C16(H16), C41(H41), C44(H44), C6(H6), C38(H38),
 C56(H56), C29(H29), C32(H32), C17(H17), C8(H8), C59(H59), C10(H10), C21(H21),
 C30(H30), C26(H26), C28(H28), C15(H15), C33(H33), C58(H58), C57(H57), C46(H46),
  C11(H11), C27(H27), C53(H53), C5(H5), C72(H72), C14(H14), C66(H66), C9(H9),
 C62(H62), C2(H2), C68(H68), C52(H52), C51(H51), C45(H45), C4(H4), C64(H64),
 C71(H71), C65(H65), C69(H69), C3(H3), C63(H63), C70(H70), C36(H36), C35(H35),
 C34(H34)
6.c Idealised Me refined as rotating group:
 C73(H73A,H73B,H73C), C73A(H73D,H73E,H73F)
;
_olex2_submission_special_instructions 'No special instructions were received'
_oxdiff_exptl_absorpt_empirical_details
;
Empirical correction (ABSPACK) includes:
- Absorption correction using spherical harmonics
- Frame scaling
;
_oxdiff_exptl_absorpt_empirical_full_max 1.817
_oxdiff_exptl_absorpt_empirical_full_min 0.681

loop_
_space_group_symop_operation_xyz
'x, y, z'
'-x, -y, -z'

loop_
_atom_site_label
_atom_site_type_symbol
_atom_site_fract_x
_atom_site_fract_y
_atom_site_fract_z
_atom_site_U_iso_or_equiv
_atom_site_adp_type
_atom_site_occupancy
_atom_site_site_symmetry_order
_atom_site_calc_flag
_atom_site_refinement_flags_posn
_atom_site_refinement_flags_adp
_atom_site_refinement_flags_occupancy
_atom_site_disorder_assembly
_atom_site_disorder_group
Rh2 Rh 0.60676(2) 0.18917(2) 0.31851(2) 0.02460(9) Uani 1 1 d . . . . .
Rh1 Rh 0.76460(2) 0.16336(2) 0.38273(2) 0.02666(9) Uani 1 1 d . . . . .
P2 P 0.86404(7) 0.29566(6) 0.43862(5) 0.02692(19) Uani 1 1 d . . . . .
P3 P 0.63704(7) 0.15681(6) 0.21706(5) 0.02463(18) Uani 1 1 d . . . . .
P1 P 0.86518(8) 0.10334(6) 0.43303(5) 0.0305(2) Uani 1 1 d . . . . .
P4 P 0.45087(8) 0.20272(7) 0.28055(5) 0.0317(2) Uani 1 1 d . . . . .
Al1 Al 0.37751(11) 0.62959(9) 0.18604(7) 0.0382(3) Uani 1 1 d D U . . .
O2 O 0.5888(2) 0.30579(18) 0.23073(14) 0.0321(6) Uani 1 1 d . . . . .
O1 O 1.0057(2) 0.21674(18) 0.39345(15) 0.0331(6) Uani 1 1 d . . . . .
C19 C 1.0196(3) 0.2883(3) 0.3807(2) 0.0323(8) Uani 1 1 d . . . . .
C24 C 0.9582(3) 0.3316(2) 0.39703(19) 0.0301(8) Uani 1 1 d . . . . .
C7 C 0.8758(3) 0.0202(2) 0.3719(2) 0.0321(8) Uani 1 1 d . . . . .
C37 C 0.7202(3) 0.1003(2) 0.2094(2) 0.0289(7) Uani 1 1 d . . . . .
C48 C 0.4551(3) 0.0299(3) 0.1372(2) 0.0351(9) Uani 1 1 d . . . . .
H48 H 0.4611 0.0149 0.1767 0.042 Uiso 1 1 calc R . . . .
C23 C 0.9698(3) 0.3995(3) 0.3775(2) 0.0357(9) Uani 1 1 d . . . . .
H23 H 0.9313 0.4311 0.3889 0.043 Uiso 1 1 calc R . . . .
C43 C 0.5298(3) 0.0986(2) 0.13854(19) 0.0284(7) Uani 1 1 d . . . . .
O3 O 0.4745(4) 0.6002(3) 0.1719(3) 0.0735(13) Uani 1 1 d D . . . .
C31 C 0.9414(3) 0.3315(2) 0.5286(2) 0.0307(8) Uani 1 1 d . . . . .
C49 C 0.7041(3) 0.2460(2) 0.1982(2) 0.0298(8) Uani 1 1 d . . . . .
C54 C 0.6724(3) 0.3104(2) 0.2081(2) 0.0310(8) Uani 1 1 d . . . . .
C42 C 0.6896(3) 0.0265(3) 0.1584(2) 0.0346(9) Uani 1 1 d . . . . .
H42 H 0.6218 0.0021 0.1279 0.042 Uiso 1 1 calc R . . . .
C40 C 0.8568(4) 0.0233(3) 0.1951(2) 0.0395(10) Uani 1 1 d . . . . .
H40 H 0.9038 -0.0019 0.1892 0.047 Uiso 1 1 calc R . . . .
C47 C 0.3726(4) -0.0166(3) 0.0798(3) 0.0438(10) Uani 1 1 d . . . . .
H47 H 0.3222 -0.0634 0.0797 0.053 Uiso 1 1 calc R . . . .
C25 C 0.7985(3) 0.3666(2) 0.4410(2) 0.0296(8) Uani 1 1 d . . . . .
N1 N 0.5866(7) 0.0814(6) 0.4006(5) 0.042(3) Uani 0.606(13) 1 d D U P A 1
H1 H 0.6252 0.0530 0.4226 0.051 Uiso 0.606(13) 1 calc R . P A 1
C1 C 0.8184(3) 0.0516(3) 0.4889(2) 0.0368(9) Uani 1 1 d . . . . .
C12 C 0.7873(4) -0.0395(3) 0.3229(2) 0.0388(9) Uani 1 1 d . . . . .
H12 H 0.7237 -0.0335 0.3188 0.047 Uiso 1 1 calc R . . . .
C50 C 0.7884(4) 0.2534(3) 0.1752(2) 0.0399(10) Uani 1 1 d . . . . .
H50 H 0.8105 0.2097 0.1664 0.048 Uiso 1 1 calc R . . . .
C22 C 1.0359(4) 0.4216(3) 0.3419(2) 0.0425(10) Uani 1 1 d . . . . .
H22 H 1.0413 0.4673 0.3284 0.051 Uiso 1 1 calc R . . . .
C20 C 1.0858(4) 0.3104(3) 0.3455(2) 0.0413(10) Uani 1 1 d . . . . .
H20 H 1.1258 0.2800 0.3347 0.050 Uiso 1 1 calc R . . . .
C55 C 0.4929(3) 0.2682(3) 0.1816(2) 0.0316(8) Uani 1 1 d . . . . .
C39 C 0.8872(3) 0.0953(3) 0.2471(2) 0.0369(9) Uani 1 1 d . . . . .
H39 H 0.9547 0.1186 0.2779 0.044 Uiso 1 1 calc R . . . .
C16 C 1.2009(4) 0.2682(3) 0.5561(3) 0.0460(11) Uani 1 1 d . . . . .
H16 H 1.2694 0.3032 0.5811 0.055 Uiso 1 1 calc R . . . .
C18 C 1.0547(3) 0.2189(3) 0.4576(2) 0.0326(8) Uani 1 1 d . . . . .
C41 C 0.7579(4) -0.0115(3) 0.1519(2) 0.0407(10) Uani 1 1 d . . . . .
H41 H 0.7361 -0.0619 0.1172 0.049 Uiso 1 1 calc R . . . .
O4 O 0.3572(5) 0.6853(4) 0.1368(3) 0.0887(18) Uani 1 1 d D . . . .
C44 C 0.5220(4) 0.1190(3) 0.0802(2) 0.0362(9) Uani 1 1 d . . . . .
H44 H 0.5735 0.1645 0.0795 0.043 Uiso 1 1 calc R . . . .
C6 C 0.8111(4) -0.0264(3) 0.4831(2) 0.0407(10) Uani 1 1 d . . . . .
H6 H 0.8334 -0.0540 0.4497 0.049 Uiso 1 1 calc R . . . .
C38 C 0.8197(3) 0.1336(3) 0.2546(2) 0.0318(8) Uani 1 1 d . . . . .
H38 H 0.8412 0.1828 0.2906 0.038 Uiso 1 1 calc R . . . .
C56 C 0.4740(4) 0.2840(3) 0.1217(2) 0.0392(9) Uani 1 1 d . . . . .
H56 H 0.5267 0.3201 0.1122 0.047 Uiso 1 1 calc R . . . .
C29 C 0.6845(4) 0.4156(3) 0.3792(2) 0.0367(9) Uani 1 1 d . . . . .
H29 H 0.6427 0.4134 0.3374 0.044 Uiso 1 1 calc R . . . .
C32 C 0.8943(4) 0.3058(3) 0.5738(2) 0.0398(10) Uani 1 1 d . . . . .
H32 H 0.8257 0.2686 0.5573 0.048 Uiso 1 1 calc R . . . .
C17 C 1.1549(4) 0.2695(3) 0.4925(2) 0.0396(9) Uani 1 1 d . . . . .
H17 H 1.1918 0.3047 0.4734 0.047 Uiso 1 1 calc R . . . .
C67 C 0.3346(3) 0.1213(3) 0.2728(2) 0.0408(10) Uani 1 1 d . . . . .
C60 C 0.4166(3) 0.2168(3) 0.1982(2) 0.0322(8) Uani 1 1 d . . . . .
O5 O 0.4160(5) 0.6840(3) 0.2706(2) 0.0814(15) Uani 1 1 d D . . . .
C8 C 0.9680(4) 0.0107(3) 0.3757(2) 0.0374(9) Uani 1 1 d . . . . .
H8 H 1.0293 0.0510 0.4080 0.045 Uiso 1 1 calc R . . . .
C59 C 0.3195(4) 0.1791(3) 0.1503(2) 0.0429(10) Uani 1 1 d . . . . .
H59 H 0.2665 0.1432 0.1597 0.051 Uiso 1 1 calc R . . . .
C10 C 0.8826(5) -0.1165(3) 0.2850(3) 0.0491(12) Uani 1 1 d . . . . .
H10 H 0.8851 -0.1632 0.2558 0.059 Uiso 1 1 calc R . . . .
C21 C 1.0941(4) 0.3776(3) 0.3258(3) 0.0458(11) Uani 1 1 d . . . . .
H21 H 1.1395 0.3929 0.3014 0.055 Uiso 1 1 calc R . . . .
C30 C 0.7348(3) 0.3631(2) 0.3802(2) 0.0325(8) Uani 1 1 d . . . . .
H30 H 0.7258 0.3241 0.3388 0.039 Uiso 1 1 calc R . . . .
C26 C 0.8078(4) 0.4227(3) 0.5010(2) 0.0383(9) Uani 1 1 d . . . . .
H26 H 0.8497 0.4255 0.5430 0.046 Uiso 1 1 calc R . . . .
C28 C 0.6954(4) 0.4713(3) 0.4394(2) 0.0412(10) Uani 1 1 d . . . . .
H28 H 0.6609 0.5073 0.4390 0.049 Uiso 1 1 calc R . . . .
C13 C 0.9985(3) 0.1655(2) 0.4833(2) 0.0323(8) Uani 1 1 d . . . . .
C15 C 1.1458(4) 0.2150(3) 0.5828(3) 0.0431(10) Uani 1 1 d . . . . .
H15 H 1.1774 0.2134 0.6259 0.052 Uiso 1 1 calc R . . . .
C61 C 0.4381(3) 0.2893(3) 0.3368(2) 0.0381(9) Uani 1 1 d . . . . .
C33 C 0.9477(4) 0.3345(3) 0.6425(2) 0.0470(11) Uani 1 1 d . . . . .
H33 H 0.9155 0.3169 0.6730 0.056 Uiso 1 1 calc R . . . .
C58 C 0.2993(4) 0.1932(4) 0.0896(3) 0.0546(13) Uani 1 1 d . . . . .
H58 H 0.2328 0.1669 0.0575 0.065 Uiso 1 1 calc R . . . .
C57 C 0.3760(4) 0.2458(4) 0.0753(2) 0.0480(12) Uani 1 1 d . . . . .
H57 H 0.3614 0.2558 0.0336 0.058 Uiso 1 1 calc R . . . .
C46 C 0.3638(4) 0.0057(3) 0.0218(2) 0.0483(12) Uani 1 1 d . . . . .
H46 H 0.3066 -0.0253 -0.0178 0.058 Uiso 1 1 calc R . . . .
F5 F 0.5707(7) 0.5599(4) 0.0792(3) 0.095(2) Uani 0.821(5) 1 d D U P B 1
C11 C 0.7913(4) -0.1074(3) 0.2803(2) 0.0457(11) Uani 1 1 d . . . . .
H11 H 0.7304 -0.1478 0.2476 0.055 Uiso 1 1 calc R . . . .
B1 B 0.5956(4) 0.0766(3) 0.3274(2) 0.0326(9) Uani 1 1 d D . . . .
C27 C 0.7564(4) 0.4746(3) 0.4999(2) 0.0439(10) Uani 1 1 d . . . . .
H27 H 0.7632 0.5127 0.5412 0.053 Uiso 1 1 calc R . . . .
C53 C 0.7257(4) 0.3815(3) 0.1994(3) 0.0429(10) Uani 1 1 d . . . . .
H53 H 0.7040 0.4254 0.2082 0.051 Uiso 1 1 calc R . . . .
F3 F 0.5733(7) 0.4780(5) 0.2426(4) 0.110(2) Uani 0.821(5) 1 d D U P B 1
C5 C 0.7726(4) -0.0649(3) 0.5246(3) 0.0458(11) Uani 1 1 d . . . . .
H5 H 0.7670 -0.1186 0.5187 0.055 Uiso 1 1 calc R . . . .
C72 C 0.3305(4) 0.0431(3) 0.2554(3) 0.0480(11) Uani 1 1 d . . . . .
H72 H 0.3900 0.0331 0.2522 0.058 Uiso 1 1 calc R . . . .
C14 C 1.0465(4) 0.1650(3) 0.5472(2) 0.0386(9) Uani 1 1 d . . . . .
H14 H 1.0097 0.1295 0.5663 0.046 Uiso 1 1 calc R . . . .
C66 C 0.4547(4) 0.2978(4) 0.4053(3) 0.0511(12) Uani 1 1 d . . . . .
H66 H 0.4755 0.2606 0.4223 0.061 Uiso 1 1 calc R . . . .
C9 C 0.9712(4) -0.0572(3) 0.3327(3) 0.0434(10) Uani 1 1 d . . . . .
H9 H 1.0346 -0.0632 0.3360 0.052 Uiso 1 1 calc R . . . .
O6A O 0.2660(12) 0.5497(11) 0.1493(8) 0.105(6) Uani 0.402(8) 1 d D U P C 2
C62 C 0.4083(4) 0.3451(3) 0.3133(3) 0.0459(11) Uani 1 1 d . . . . .
H62 H 0.3965 0.3403 0.2669 0.055 Uiso 1 1 calc R . . . .
C2 C 0.7851(6) 0.0901(4) 0.5388(4) 0.0617(16) Uani 1 1 d . . . . .
H2 H 0.7869 0.1428 0.5436 0.074 Uiso 1 1 calc R . . . .
B2 B 0.6493(4) 0.1738(3) 0.4242(2) 0.0346(10) Uani 1 1 d D . . . .
C68 C 0.2479(4) 0.1351(4) 0.2802(3) 0.0572(14) Uani 1 1 d . . . . .
H68 H 0.2495 0.1883 0.2939 0.069 Uiso 1 1 calc R . . . .
C52 C 0.8092(4) 0.3879(3) 0.1782(3) 0.0496(12) Uani 1 1 d . . . . .
H52 H 0.8459 0.4363 0.1725 0.060 Uiso 1 1 calc R . . . .
C51 C 0.8404(4) 0.3234(3) 0.1651(3) 0.0465(11) Uani 1 1 d . . . . .
H51 H 0.8972 0.3272 0.1492 0.056 Uiso 1 1 calc R . . . .
C45 C 0.4373(4) 0.0717(3) 0.0222(2) 0.0474(11) Uani 1 1 d . . . . .
H45 H 0.4312 0.0861 -0.0176 0.057 Uiso 1 1 calc R . . . .
F19 F 0.3721(8) 0.8306(7) 0.2998(6) 0.108(3) Uani 0.704(6) 1 d D U P D 1
C4 C 0.7425(5) -0.0254(4) 0.5741(3) 0.0569(14) Uani 1 1 d . . . . .
H4 H 0.7171 -0.0512 0.6033 0.068 Uiso 1 1 calc R . . . .
C64 C 0.4107(5) 0.4141(4) 0.4249(3) 0.0605(15) Uani 1 1 d . . . . .
H64 H 0.4001 0.4559 0.4547 0.073 Uiso 1 1 calc R . . . .
C71 C 0.2408(5) -0.0207(4) 0.2424(3) 0.0632(16) Uani 1 1 d . . . . .
H71 H 0.2390 -0.0740 0.2299 0.076 Uiso 1 1 calc R . . . .
F16 F 0.2894(7) 0.7854(4) 0.0251(4) 0.110(3) Uani 0.781(6) 1 d D U P E 1
C65 C 0.4410(5) 0.3600(4) 0.4488(3) 0.0614(16) Uani 1 1 d . . . . .
H65 H 0.4526 0.3651 0.4953 0.074 Uiso 1 1 calc R . . . .
C74 C 0.5448(6) 0.5699(4) 0.1850(3) 0.0693(13) Uani 1 1 d D U . . .
C69 C 0.1580(4) 0.0696(5) 0.2674(4) 0.072(2) Uani 1 1 d . . . . .
H69 H 0.0989 0.0791 0.2725 0.086 Uiso 1 1 calc R . . . .
F21 F 0.3024(7) 0.7849(6) 0.3686(4) 0.097(2) Uani 0.704(6) 1 d D U P D 1
C3 C 0.7494(7) 0.0518(5) 0.5812(5) 0.084(3) Uani 1 1 d . . . . .
H3 H 0.7292 0.0794 0.6160 0.101 Uiso 1 1 calc R . . . .
F6 F 0.6003(9) 0.4754(5) 0.1200(4) 0.128(3) Uani 0.821(5) 1 d D U P B 1
F27 F 0.5589(7) 0.8187(6) 0.3418(5) 0.122(3) Uani 0.704(6) 1 d D U P D 1
F8 F 0.6643(8) 0.6900(5) 0.1914(5) 0.149(3) Uani 0.821(5) 1 d D U P B 1
F15 F 0.4016(8) 0.8514(5) 0.1682(4) 0.135(3) Uani 0.781(6) 1 d D U P E 1
F13 F 0.4810(8) 0.8426(6) 0.0914(7) 0.158(4) Uani 0.781(6) 1 d D U P E 1
C63 C 0.3958(5) 0.4079(4) 0.3576(3) 0.0569(14) Uani 1 1 d . . . . .
H63 H 0.3770 0.4463 0.3415 0.068 Uiso 1 1 calc R . . . .
F1 F 0.4913(9) 0.5454(6) 0.2757(5) 0.143(3) Uani 0.821(5) 1 d D U P B 1
C70 C 0.1539(5) -0.0070(5) 0.2478(4) 0.0672(18) Uani 1 1 d . . . . .
H70 H 0.0919 -0.0507 0.2378 0.081 Uiso 1 1 calc R . . . .
F20 F 0.2546(6) 0.7202(6) 0.2622(4) 0.107(2) Uani 0.704(6) 1 d D U P D 1
F9 F 0.6441(6) 0.6888(6) 0.2781(4) 0.152(3) Uani 0.821(5) 1 d D U P B 1
F23 F 0.3783(10) 0.6938(7) 0.4272(4) 0.131(3) Uani 0.704(6) 1 d D U P D 1
C78 C 0.3718(6) 0.7233(4) 0.0933(4) 0.0742(14) Uani 1 1 d D U . . .
F18 F 0.2094(7) 0.6618(5) 0.0071(5) 0.144(3) Uani 0.781(6) 1 d D U P E 1
C82 C 0.4137(6) 0.7262(5) 0.3274(4) 0.0922(17) Uani 1 1 d D U . . .
F26 F 0.5641(8) 0.7366(7) 0.4050(5) 0.130(3) Uani 0.704(6) 1 d D U P D 1
F17 F 0.2212(8) 0.7481(7) 0.0966(5) 0.141(3) Uani 0.781(6) 1 d D U P E 1
F24 F 0.4005(9) 0.6044(6) 0.3577(5) 0.122(3) Uani 0.704(6) 1 d D U P D 1
F7 F 0.7184(6) 0.6087(7) 0.2313(6) 0.157(3) Uani 0.821(5) 1 d D U P B 1
F2 F 0.4372(9) 0.4571(7) 0.1982(6) 0.177(4) Uani 0.821(5) 1 d D U P B 1
C77 C 0.6481(8) 0.6407(7) 0.2229(5) 0.098(2) Uani 0.821(5) 1 d D U P B 1
C76 C 0.5475(8) 0.5190(5) 0.1173(4) 0.080(2) Uani 0.821(5) 1 d D U P B 1
F10 F 0.3770(9) 0.6904(7) -0.0204(4) 0.136(3) Uani 0.781(6) 1 d D U P E 1
C73 C 0.4827(6) 0.0616(5) 0.4073(4) 0.045(2) Uani 0.606(13) 1 d D U P A 1
H73A H 0.4434 0.0039 0.3848 0.068 Uiso 0.606(13) 1 calc GR . P A 1
H73B H 0.4482 0.0915 0.3860 0.068 Uiso 0.606(13) 1 calc GR . P A 1
H73C H 0.4881 0.0764 0.4554 0.068 Uiso 0.606(13) 1 calc GR . P A 1
F12 F 0.4971(8) 0.6828(8) 0.0552(6) 0.151(3) Uani 0.781(6) 1 d D U P E 1
F4 F 0.4550(8) 0.4710(6) 0.0757(5) 0.167(4) Uani 0.821(5) 1 d D U P B 1
F11 F 0.3464(11) 0.5949(6) 0.0207(5) 0.148(3) Uani 0.781(6) 1 d D U P E 1
F25 F 0.5018(9) 0.8308(8) 0.4305(5) 0.153(4) Uani 0.704(6) 1 d D U P D 1
F22 F 0.2587(8) 0.6179(7) 0.3303(6) 0.139(3) Uani 0.704(6) 1 d D U P D 1
C83 C 0.3386(8) 0.7670(6) 0.3178(5) 0.081(2) Uani 0.704(6) 1 d D U P D 1
C75 C 0.5252(9) 0.5191(6) 0.2304(5) 0.093(2) Uani 0.821(5) 1 d D U P B 1
C84 C 0.3633(9) 0.6608(7) 0.3623(5) 0.102(3) Uani 0.704(6) 1 d D U P D 1
F14 F 0.5213(7) 0.8037(6) 0.1799(6) 0.193(5) Uani 0.781(6) 1 d D U P E 1
C81 C 0.2746(8) 0.7317(6) 0.0574(5) 0.097(2) Uani 0.781(6) 1 d D U P E 1
C85 C 0.5155(10) 0.7816(7) 0.3794(6) 0.114(3) Uani 0.704(6) 1 d D U P D 1
C80 C 0.4495(8) 0.8073(6) 0.1338(6) 0.114(3) Uani 0.781(6) 1 d D U P E 1
C79 C 0.3975(9) 0.6729(7) 0.0361(5) 0.101(2) Uani 0.781(6) 1 d D U P E 1
C73A C 0.5567(12) 0.0263(8) 0.4252(7) 0.051(4) Uani 0.394(13) 1 d D U P A 2
H73D H 0.4995 -0.0242 0.3975 0.077 Uiso 0.394(13) 1 calc GR . P A 2
H73E H 0.5493 0.0454 0.4700 0.077 Uiso 0.394(13) 1 calc GR . P A 2
H73F H 0.6209 0.0176 0.4304 0.077 Uiso 0.394(13) 1 calc GR . P A 2
C86A C 0.1881(15) 0.4828(10) 0.1359(10) 0.142(4) Uani 0.402(8) 1 d D U P C 2
C89A C 0.0977(13) 0.4889(13) 0.0871(10) 0.157(5) Uani 0.402(8) 1 d D U P C 2
F34A F 0.108(2) 0.4815(17) 0.0246(10) 0.178(7) Uani 0.402(8) 1 d D U P C 2
F36A F 0.0145(16) 0.4269(15) 0.0784(11) 0.180(8) Uani 0.402(8) 1 d D U P C 2
F35A F 0.0987(18) 0.5627(13) 0.1133(12) 0.189(7) Uani 0.402(8) 1 d D U P C 2
C87A C 0.1534(13) 0.4644(13) 0.1941(9) 0.162(5) Uani 0.402(8) 1 d D U P C 2
F29A F 0.2357(13) 0.4968(14) 0.2498(9) 0.195(8) Uani 0.402(8) 1 d D U P C 2
F28A F 0.0693(12) 0.4748(13) 0.2066(9) 0.160(6) Uani 0.402(8) 1 d D U P C 2
F30A F 0.1106(18) 0.3815(12) 0.1737(11) 0.192(7) Uani 0.402(8) 1 d D U P C 2
C88A C 0.2078(17) 0.4118(15) 0.0959(11) 0.183(6) Uani 0.402(8) 1 d D U P C 2
F32A F 0.257(2) 0.3997(19) 0.1514(14) 0.214(8) Uani 0.402(8) 1 d D U P C 2
F31A F 0.1152(19) 0.3579(19) 0.0579(15) 0.233(9) Uani 0.402(8) 1 d D U P C 2
F33A F 0.265(2) 0.4379(18) 0.0594(14) 0.208(8) Uani 0.402(8) 1 d D U P C 2
N1A N 0.5573(10) 0.0870(6) 0.3918(6) 0.030(3) Uani 0.394(13) 1 d D U P A 2
H1AA H 0.4897 0.0925 0.3812 0.036 Uiso 0.394(13) 1 calc R . P A 2
F25A F 0.4834(16) 0.7661(12) 0.4470(7) 0.097(5) Uani 0.296(6) 1 d D U P D 2
F27A F 0.5879(16) 0.7701(16) 0.3762(12) 0.134(6) Uani 0.296(6) 1 d D U P D 2
F26A F 0.483(2) 0.6570(12) 0.3818(8) 0.118(5) Uani 0.296(6) 1 d D U P D 2
F23A F 0.322(2) 0.6884(18) 0.3846(12) 0.158(7) Uani 0.296(6) 1 d D U P D 2
C84A C 0.2989(12) 0.6932(14) 0.3231(12) 0.137(5) Uani 0.296(6) 1 d D U P D 2
F24A F 0.221(2) 0.6249(17) 0.2751(15) 0.203(9) Uani 0.296(6) 1 d D U P D 2
F22A F 0.277(2) 0.7562(16) 0.3164(15) 0.148(6) Uani 0.296(6) 1 d D U P D 2
F20A F 0.404(2) 0.837(2) 0.2888(11) 0.132(7) Uani 0.296(6) 1 d D U P D 2
C83A C 0.4403(16) 0.8209(9) 0.3456(11) 0.125(4) Uani 0.296(6) 1 d D U P D 2
F19A F 0.5419(15) 0.8754(16) 0.3792(13) 0.147(7) Uani 0.296(6) 1 d D U P D 2
F21A F 0.3885(18) 0.8443(14) 0.3901(11) 0.123(5) Uani 0.296(6) 1 d D U P D 2
C85A C 0.4975(14) 0.7325(12) 0.3889(7) 0.110(4) Uani 0.296(6) 1 d D U P D 2
F28 F 0.1096(12) 0.5058(11) 0.2212(8) 0.160(5) Uani 0.598(8) 1 d D U P C 1
F29 F 0.0022(9) 0.4705(10) 0.1109(8) 0.159(5) Uani 0.598(8) 1 d D U P C 1
C87 C 0.0938(11) 0.5082(9) 0.1578(8) 0.134(5) Uani 0.598(8) 1 d D U P C 1
F30 F 0.1113(12) 0.5873(8) 0.1705(10) 0.177(6) Uani 0.598(8) 1 d D U P C 1
F34 F 0.0810(12) 0.4061(10) 0.0207(8) 0.198(7) Uani 0.598(8) 1 d D U P C 1
F32 F 0.2252(8) 0.4173(7) 0.2092(6) 0.114(3) Uani 0.598(8) 1 d D U P C 1
C88 C 0.1747(9) 0.4089(7) 0.1449(7) 0.113(4) Uani 0.598(8) 1 d D U P C 1
F33 F 0.2236(12) 0.3740(9) 0.1055(8) 0.162(5) Uani 0.598(8) 1 d D U P C 1
F31 F 0.0770(8) 0.3553(7) 0.1202(8) 0.155(5) Uani 0.598(8) 1 d D U P C 1
F35 F 0.2403(11) 0.4827(10) 0.0421(7) 0.171(5) Uani 0.598(8) 1 d D U P C 1
C89 C 0.1563(11) 0.4750(9) 0.0612(8) 0.141(5) Uani 0.598(8) 1 d D U P C 1
F36 F 0.1243(10) 0.5336(9) 0.0478(7) 0.155(5) Uani 0.598(8) 1 d D U P C 1
F9A F 0.708(3) 0.6464(17) 0.1983(16) 0.124(7) Uani 0.179(5) 1 d D U P B 2
C77A C 0.6339(15) 0.5821(14) 0.1556(12) 0.089(4) Uani 0.179(5) 1 d D U P B 2
F8A F 0.609(3) 0.593(2) 0.0993(13) 0.090(6) Uani 0.179(5) 1 d D U P B 2
F7A F 0.668(2) 0.5247(15) 0.1443(13) 0.075(5) Uani 0.179(5) 1 d D U P B 2
F3A F 0.6626(18) 0.5410(13) 0.2725(9) 0.067(4) Uani 0.179(5) 1 d D U P B 2
C75A C 0.6045(15) 0.5796(13) 0.2582(7) 0.079(4) Uani 0.179(5) 1 d D U P B 2
F2A F 0.5566(14) 0.5740(13) 0.3006(8) 0.058(4) Uani 0.179(5) 1 d D U P B 2
F1A F 0.6710(19) 0.6497(11) 0.2894(11) 0.085(5) Uani 0.179(5) 1 d D U P B 2
C76A C 0.4908(17) 0.4756(9) 0.1601(9) 0.088(4) Uani 0.179(5) 1 d D U P B 2
F5A F 0.493(2) 0.4530(11) 0.1008(9) 0.070(4) Uani 0.179(5) 1 d D U P B 2
F6A F 0.541(2) 0.4562(17) 0.2056(12) 0.095(5) Uani 0.179(5) 1 d D U P B 2
F4A F 0.4016(17) 0.4322(13) 0.1572(12) 0.085(5) Uani 0.179(5) 1 d D U P B 2
F17A F 0.211(2) 0.6988(19) 0.0997(15) 0.124(6) Uani 0.219(6) 1 d D U P E 2
C81A C 0.2569(12) 0.6919(14) 0.0510(12) 0.111(4) Uani 0.219(6) 1 d D U P E 2
F16A F 0.245(3) 0.7467(18) 0.0236(17) 0.119(5) Uani 0.219(6) 1 d D U P E 2
F18A F 0.233(3) 0.6171(15) 0.0131(17) 0.143(8) Uani 0.219(6) 1 d D U P E 2
C80A C 0.3917(16) 0.8119(9) 0.1084(12) 0.102(4) Uani 0.219(6) 1 d D U P E 2
F13A F 0.366(2) 0.8141(18) 0.0435(12) 0.121(5) Uani 0.219(6) 1 d D U P E 2
F15A F 0.316(2) 0.8163(16) 0.1347(15) 0.106(5) Uani 0.219(6) 1 d D U P E 2
F14A F 0.4875(16) 0.8624(12) 0.1380(13) 0.089(5) Uani 0.219(6) 1 d D U P E 2
F12A F 0.5379(13) 0.7335(13) 0.1071(10) 0.083(5) Uani 0.219(6) 1 d D U P E 2
C79A C 0.4445(14) 0.7029(11) 0.0595(9) 0.076(4) Uani 0.219(6) 1 d D U P E 2
F10A F 0.4504(18) 0.7364(13) 0.0110(11) 0.080(5) Uani 0.219(6) 1 d D U P E 2
F11A F 0.4131(16) 0.6228(10) 0.0307(9) 0.063(4) Uani 0.219(6) 1 d D U P E 2
O6 O 0.2719(7) 0.5477(6) 0.1740(5) 0.077(2) Uani 0.598(8) 1 d D U P C 1
C86 C 0.1830(9) 0.4915(7) 0.1383(7) 0.096(3) Uani 0.598(8) 1 d D U P C 1
H2A H 0.664(4) 0.200(3) 0.476(3) 0.043(14) Uiso 1 1 d . . . . .
H1A H 0.547(5) 0.016(4) 0.283(3) 0.055(17) Uiso 1 1 d . . . . .
H2B H 0.600(5) 0.221(4) 0.407(3) 0.052(16) Uiso 1 1 d . . . . .
H1B H 0.679(5) 0.069(4) 0.337(3) 0.048(16) Uiso 1 1 d . . . . .
C36 C 1.0406(3) 0.3872(3) 0.5535(2) 0.0358(9) Uani 1 1 d . . . . .
H36 H 1.0728 0.4061 0.5235 0.043 Uiso 1 1 calc R . . . .
C35 C 1.0931(4) 0.4154(3) 0.6229(2) 0.0442(11) Uani 1 1 d . . . . .
H35 H 1.1612 0.4536 0.6398 0.053 Uiso 1 1 calc R . . . .
C34 C 1.0480(4) 0.3889(3) 0.6671(2) 0.0458(11) Uani 1 1 d . . . . .
H34 H 1.0850 0.4075 0.7141 0.055 Uiso 1 1 calc R . . . .

loop_
_atom_site_aniso_label
_atom_site_aniso_U_11
_atom_site_aniso_U_22
_atom_site_aniso_U_33
_atom_site_aniso_U_23
_atom_site_aniso_U_13
_atom_site_aniso_U_12
Rh2 0.02277(14) 0.03140(15) 0.02230(14) 0.00960(11) 0.00742(10) 0.01319(11)
Rh1 0.02567(15) 0.02697(15) 0.02595(15) 0.00823(11) 0.00321(10) 0.01221(11)
P2 0.0289(4) 0.0282(4) 0.0237(4) 0.0089(3) 0.0067(3) 0.0119(4)
P3 0.0235(4) 0.0283(4) 0.0231(4) 0.0086(3) 0.0077(3) 0.0110(4)
P1 0.0282(5) 0.0309(5) 0.0316(5) 0.0113(4) 0.0028(4) 0.0142(4)
P4 0.0260(5) 0.0470(6) 0.0285(5) 0.0148(4) 0.0105(4) 0.0193(4)
Al1 0.0384(7) 0.0453(7) 0.0304(6) 0.0169(5) 0.0107(5) 0.0120(6)
O2 0.0325(14) 0.0366(15) 0.0276(13) 0.0098(11) 0.0074(11) 0.0161(12)
O1 0.0304(14) 0.0342(15) 0.0297(14) 0.0084(11) 0.0039(11) 0.0115(12)
C19 0.0280(18) 0.036(2) 0.0276(18) 0.0098(16) 0.0041(15) 0.0093(16)
C24 0.0285(18) 0.0321(19) 0.0233(17) 0.0053(15) 0.0044(14) 0.0087(16)
C7 0.036(2) 0.0313(19) 0.032(2) 0.0139(16) 0.0069(16) 0.0161(17)
C37 0.0314(19) 0.0311(19) 0.0282(18) 0.0115(15) 0.0112(15) 0.0149(16)
C48 0.033(2) 0.040(2) 0.030(2) 0.0125(17) 0.0073(16) 0.0114(18)
C23 0.039(2) 0.037(2) 0.031(2) 0.0123(17) 0.0089(17) 0.0145(18)
C43 0.0281(18) 0.0315(19) 0.0250(17) 0.0064(15) 0.0068(14) 0.0142(16)
O3 0.078(3) 0.103(4) 0.073(3) 0.043(3) 0.036(3) 0.060(3)
C31 0.035(2) 0.0301(19) 0.0262(18) 0.0079(15) 0.0061(15) 0.0153(16)
C49 0.0300(19) 0.0314(19) 0.0275(18) 0.0101(15) 0.0078(15) 0.0117(16)
C54 0.0308(19) 0.0310(19) 0.0286(18) 0.0104(15) 0.0079(15) 0.0089(16)
C42 0.035(2) 0.036(2) 0.0283(19) 0.0050(16) 0.0047(16) 0.0159(17)
C40 0.044(2) 0.049(3) 0.035(2) 0.0115(19) 0.0127(18) 0.031(2)
C47 0.035(2) 0.045(3) 0.040(2) 0.011(2) 0.0050(19) 0.008(2)
C25 0.0289(18) 0.0285(18) 0.0285(18) 0.0086(15) 0.0065(15) 0.0095(15)
N1 0.034(5) 0.052(5) 0.050(5) 0.024(4) 0.016(4) 0.020(3)
C1 0.034(2) 0.042(2) 0.038(2) 0.0152(18) 0.0094(17) 0.0189(18)
C12 0.043(2) 0.036(2) 0.036(2) 0.0106(18) 0.0046(18) 0.0181(19)
C50 0.036(2) 0.049(3) 0.041(2) 0.020(2) 0.0183(19) 0.018(2)
C22 0.045(2) 0.044(2) 0.034(2) 0.0171(19) 0.0101(19) 0.008(2)
C20 0.038(2) 0.050(3) 0.037(2) 0.012(2) 0.0153(18) 0.018(2)
C55 0.033(2) 0.037(2) 0.0279(19) 0.0092(16) 0.0084(16) 0.0204(17)
C39 0.031(2) 0.047(2) 0.032(2) 0.0104(18) 0.0064(16) 0.0189(19)
C16 0.036(2) 0.043(2) 0.046(3) 0.008(2) -0.0057(19) 0.016(2)
C18 0.0264(18) 0.036(2) 0.032(2) 0.0087(16) 0.0024(15) 0.0143(16)
C41 0.044(2) 0.043(2) 0.036(2) 0.0058(18) 0.0083(18) 0.026(2)
O4 0.152(6) 0.100(4) 0.085(3) 0.069(3) 0.070(4) 0.088(4)
C44 0.042(2) 0.037(2) 0.0257(19) 0.0096(16) 0.0065(17) 0.0146(19)
C6 0.047(2) 0.041(2) 0.041(2) 0.019(2) 0.013(2) 0.022(2)
C38 0.0280(19) 0.040(2) 0.0259(18) 0.0062(16) 0.0073(15) 0.0154(17)
C56 0.045(2) 0.047(2) 0.034(2) 0.0189(19) 0.0138(19) 0.025(2)
C29 0.040(2) 0.036(2) 0.035(2) 0.0139(17) 0.0079(17) 0.0181(18)
C32 0.038(2) 0.044(2) 0.030(2) 0.0105(18) 0.0071(17) 0.0098(19)
C17 0.034(2) 0.039(2) 0.044(2) 0.0129(19) 0.0067(18) 0.0172(18)
C67 0.028(2) 0.063(3) 0.037(2) 0.024(2) 0.0123(17) 0.016(2)
C60 0.0302(19) 0.045(2) 0.0255(18) 0.0126(16) 0.0081(15) 0.0200(18)
O5 0.106(4) 0.096(4) 0.039(2) 0.008(2) 0.022(2) 0.046(3)
C8 0.037(2) 0.040(2) 0.040(2) 0.0165(19) 0.0117(18) 0.0199(19)
C59 0.031(2) 0.063(3) 0.038(2) 0.021(2) 0.0081(18) 0.021(2)
C10 0.071(3) 0.045(3) 0.039(2) 0.014(2) 0.021(2) 0.030(3)
C21 0.045(3) 0.054(3) 0.038(2) 0.016(2) 0.020(2) 0.012(2)
C30 0.038(2) 0.0296(19) 0.0293(19) 0.0076(15) 0.0100(16) 0.0144(17)
C26 0.043(2) 0.041(2) 0.0267(19) 0.0051(17) 0.0051(17) 0.0198(19)
C28 0.042(2) 0.042(2) 0.042(2) 0.0103(19) 0.0107(19) 0.024(2)
C13 0.0280(19) 0.033(2) 0.031(2) 0.0064(16) 0.0016(15) 0.0145(16)
C15 0.040(2) 0.043(2) 0.041(2) 0.014(2) -0.0024(19) 0.017(2)
C61 0.033(2) 0.056(3) 0.034(2) 0.0156(19) 0.0151(17) 0.024(2)
C33 0.052(3) 0.052(3) 0.032(2) 0.015(2) 0.012(2) 0.013(2)
C58 0.037(2) 0.079(4) 0.039(3) 0.018(3) -0.001(2) 0.020(3)
C57 0.050(3) 0.069(3) 0.030(2) 0.020(2) 0.009(2) 0.029(3)
C46 0.046(3) 0.047(3) 0.031(2) 0.0027(19) -0.0047(19) 0.011(2)
F5 0.176(7) 0.084(4) 0.060(3) 0.033(3) 0.054(4) 0.078(4)
C11 0.057(3) 0.038(2) 0.036(2) 0.0078(19) 0.005(2) 0.020(2)
B1 0.031(2) 0.033(2) 0.036(2) 0.0142(19) 0.0123(18) 0.0119(18)
C27 0.049(3) 0.046(3) 0.034(2) 0.0027(19) 0.0095(19) 0.026(2)
C53 0.048(3) 0.033(2) 0.047(3) 0.0173(19) 0.014(2) 0.013(2)
F3 0.203(7) 0.131(5) 0.084(4) 0.071(4) 0.073(4) 0.131(5)
C5 0.051(3) 0.043(3) 0.048(3) 0.023(2) 0.013(2) 0.020(2)
C72 0.039(2) 0.060(3) 0.042(3) 0.014(2) 0.018(2) 0.013(2)
C14 0.036(2) 0.042(2) 0.036(2) 0.0152(18) 0.0011(17) 0.0180(19)
C66 0.054(3) 0.075(4) 0.040(3) 0.020(2) 0.020(2) 0.040(3)
C9 0.049(3) 0.050(3) 0.047(3) 0.025(2) 0.021(2) 0.030(2)
O6A 0.074(7) 0.122(9) 0.062(9) 0.042(7) -0.001(6) -0.029(6)
C62 0.048(3) 0.063(3) 0.041(2) 0.020(2) 0.019(2) 0.036(2)
C2 0.090(5) 0.051(3) 0.080(4) 0.034(3) 0.057(4) 0.045(3)
B2 0.037(2) 0.041(3) 0.029(2) 0.0142(19) 0.0130(18) 0.016(2)
C68 0.039(3) 0.078(4) 0.075(4) 0.041(3) 0.028(3) 0.029(3)
C52 0.043(3) 0.041(3) 0.060(3) 0.026(2) 0.016(2) 0.003(2)
C51 0.038(2) 0.055(3) 0.052(3) 0.028(2) 0.021(2) 0.012(2)
C45 0.060(3) 0.045(3) 0.029(2) 0.0117(19) 0.002(2) 0.017(2)
F19 0.116(6) 0.133(6) 0.125(6) 0.066(5) 0.065(5) 0.080(5)
C4 0.064(3) 0.065(3) 0.066(4) 0.041(3) 0.038(3) 0.030(3)
C64 0.062(3) 0.078(4) 0.049(3) 0.008(3) 0.023(3) 0.042(3)
C71 0.052(3) 0.070(4) 0.060(3) 0.017(3) 0.026(3) 0.010(3)
F16 0.127(6) 0.073(4) 0.107(5) 0.047(3) -0.023(4) 0.037(4)
C65 0.071(4) 0.092(5) 0.038(3) 0.015(3) 0.024(3) 0.053(4)
C74 0.110(4) 0.075(3) 0.055(3) 0.028(2) 0.034(2) 0.067(3)
C69 0.032(3) 0.108(6) 0.092(5) 0.049(4) 0.033(3) 0.028(3)
F21 0.121(6) 0.137(6) 0.088(4) 0.045(4) 0.064(4) 0.094(5)
C3 0.133(7) 0.081(5) 0.105(6) 0.057(5) 0.093(6) 0.069(5)
F6 0.249(9) 0.129(5) 0.095(5) 0.055(4) 0.096(5) 0.148(6)
F27 0.102(5) 0.114(6) 0.136(6) 0.022(5) 0.032(5) 0.041(5)
F8 0.145(6) 0.093(5) 0.135(6) 0.005(4) 0.013(5) -0.004(4)
F15 0.166(7) 0.079(4) 0.120(6) 0.029(4) -0.012(5) 0.037(5)
F13 0.114(6) 0.126(6) 0.226(8) 0.112(7) 0.034(6) 0.007(5)
C63 0.064(3) 0.070(4) 0.052(3) 0.019(3) 0.023(3) 0.045(3)
F1 0.257(9) 0.163(6) 0.129(5) 0.100(5) 0.130(6) 0.151(6)
C70 0.042(3) 0.088(5) 0.068(4) 0.033(4) 0.026(3) 0.008(3)
F20 0.086(4) 0.149(6) 0.099(5) 0.034(4) 0.024(3) 0.074(4)
F9 0.101(5) 0.177(7) 0.105(5) -0.032(5) -0.001(4) 0.043(5)
F23 0.204(9) 0.160(7) 0.088(5) 0.058(5) 0.072(5) 0.119(7)
C78 0.092(3) 0.080(3) 0.089(3) 0.064(3) 0.042(3) 0.045(3)
F18 0.133(6) 0.096(5) 0.150(6) 0.047(4) -0.028(5) 0.019(4)
C82 0.115(4) 0.133(4) 0.061(3) 0.026(3) 0.037(3) 0.089(3)
F26 0.120(6) 0.195(8) 0.087(5) 0.037(5) 0.005(5) 0.104(6)
F17 0.140(7) 0.169(8) 0.172(7) 0.087(6) 0.054(5) 0.109(6)
F24 0.163(8) 0.138(6) 0.128(7) 0.066(5) 0.088(6) 0.094(6)
F7 0.091(5) 0.221(8) 0.170(8) 0.078(7) 0.021(5) 0.077(5)
F2 0.221(7) 0.168(6) 0.175(7) 0.114(5) 0.057(6) 0.074(6)
C77 0.082(4) 0.126(5) 0.072(4) 0.012(4) 0.019(4) 0.043(4)
C76 0.149(6) 0.065(4) 0.055(3) 0.023(3) 0.048(3) 0.065(4)
F10 0.183(8) 0.217(9) 0.095(5) 0.100(5) 0.080(5) 0.128(7)
C73 0.038(4) 0.052(5) 0.046(4) 0.017(4) 0.019(3) 0.012(3)
F12 0.136(6) 0.253(10) 0.167(8) 0.138(7) 0.097(5) 0.121(6)
F4 0.194(7) 0.138(6) 0.102(5) -0.025(5) 0.036(5) 0.034(5)
F11 0.229(10) 0.122(6) 0.120(6) 0.037(5) 0.074(7) 0.093(6)
F25 0.141(7) 0.171(8) 0.101(6) -0.029(6) 0.007(5) 0.079(7)
F22 0.145(6) 0.170(8) 0.135(7) 0.068(6) 0.073(5) 0.069(6)
C83 0.088(4) 0.119(5) 0.081(4) 0.043(4) 0.048(3) 0.075(4)
C75 0.165(6) 0.094(4) 0.088(4) 0.056(4) 0.074(4) 0.095(4)
C84 0.136(6) 0.133(6) 0.086(5) 0.047(4) 0.066(4) 0.089(5)
F14 0.127(6) 0.123(6) 0.233(9) 0.084(6) -0.078(6) -0.005(5)
C81 0.106(5) 0.080(4) 0.119(5) 0.054(4) 0.017(4) 0.053(4)
C85 0.116(5) 0.138(6) 0.093(5) 0.021(4) 0.017(4) 0.079(5)
C80 0.105(5) 0.079(4) 0.146(6) 0.067(4) -0.003(4) 0.027(4)
C79 0.135(6) 0.134(6) 0.092(5) 0.074(4) 0.061(4) 0.081(5)
C73A 0.065(9) 0.048(7) 0.050(7) 0.032(6) 0.017(6) 0.021(6)
C86A 0.107(6) 0.151(6) 0.104(6) 0.062(5) 0.001(5) -0.031(5)
C89A 0.114(7) 0.183(9) 0.102(8) 0.056(7) -0.008(6) -0.018(7)
F34A 0.165(13) 0.196(15) 0.107(9) 0.061(9) 0.003(8) -0.001(12)
F36A 0.104(9) 0.208(13) 0.124(12) 0.049(10) -0.023(8) -0.032(9)
F35A 0.143(12) 0.210(11) 0.136(12) 0.050(9) -0.018(10) 0.013(9)
C87A 0.119(8) 0.186(9) 0.107(7) 0.073(7) 0.006(6) -0.039(7)
F29A 0.147(10) 0.205(14) 0.124(9) 0.097(9) -0.025(7) -0.063(9)
F28A 0.103(8) 0.217(12) 0.082(8) 0.069(8) 0.010(6) -0.047(8)
F30A 0.175(13) 0.191(10) 0.126(11) 0.085(8) 0.014(10) -0.047(8)
C88A 0.161(9) 0.171(8) 0.139(9) 0.047(7) 0.001(7) -0.004(7)
F32A 0.209(15) 0.186(14) 0.165(12) 0.055(11) -0.011(10) 0.018(11)
F31A 0.200(12) 0.206(13) 0.178(14) 0.048(11) -0.012(10) -0.011(10)
F33A 0.210(14) 0.188(15) 0.162(12) 0.051(11) 0.028(10) 0.018(11)
N1A 0.035(7) 0.025(5) 0.035(6) 0.017(4) 0.017(5) 0.011(5)
F25A 0.141(11) 0.123(11) 0.050(6) 0.025(6) 0.021(6) 0.089(9)
F27A 0.125(9) 0.191(13) 0.112(11) 0.057(10) 0.021(7) 0.100(8)
F26A 0.171(13) 0.132(9) 0.054(7) 0.019(7) 0.006(8) 0.093(8)
F23A 0.161(13) 0.182(14) 0.110(9) 0.020(9) 0.053(8) 0.056(11)
C84A 0.138(7) 0.167(8) 0.107(8) 0.017(7) 0.046(6) 0.078(6)
F24A 0.189(13) 0.212(12) 0.158(13) 0.014(11) 0.034(11) 0.065(10)
F22A 0.134(11) 0.171(10) 0.138(12) 0.020(9) 0.050(9) 0.080(8)
F20A 0.169(15) 0.138(12) 0.115(9) 0.024(8) 0.047(9) 0.107(11)
C83A 0.141(8) 0.139(7) 0.106(7) 0.024(5) 0.036(6) 0.083(6)
F19A 0.154(10) 0.143(11) 0.131(12) 0.033(10) 0.028(8) 0.061(8)
F21A 0.140(10) 0.123(10) 0.119(9) 0.016(8) 0.050(8) 0.081(8)
C85A 0.139(7) 0.140(8) 0.068(6) 0.020(5) 0.026(5) 0.092(6)
F28 0.146(10) 0.195(12) 0.150(9) 0.039(8) 0.059(8) 0.086(9)
F29 0.079(6) 0.169(10) 0.171(10) 0.017(8) 0.019(6) 0.019(6)
C87 0.094(6) 0.128(7) 0.146(8) 0.029(7) 0.028(6) 0.019(6)
F30 0.144(10) 0.134(8) 0.215(12) 0.032(8) 0.026(10) 0.044(7)
F34 0.170(10) 0.178(10) 0.134(10) 0.035(8) -0.013(8) -0.027(8)
F32 0.120(7) 0.109(7) 0.136(7) 0.070(6) 0.066(5) 0.035(5)
C88 0.100(6) 0.093(6) 0.125(6) 0.038(5) 0.050(5) -0.005(5)
F33 0.154(9) 0.140(10) 0.146(9) 0.001(8) 0.056(7) 0.027(8)
F31 0.111(6) 0.102(7) 0.181(10) 0.017(7) 0.049(6) -0.032(5)
F35 0.164(8) 0.195(12) 0.092(7) 0.045(8) 0.019(6) 0.002(8)
C89 0.114(7) 0.146(8) 0.101(7) 0.053(6) -0.003(6) -0.020(6)
F36 0.134(8) 0.162(9) 0.097(7) 0.062(7) -0.019(6) -0.015(7)
F9A 0.149(11) 0.110(10) 0.111(11) 0.025(9) 0.044(9) 0.055(8)
C77A 0.122(7) 0.092(7) 0.076(7) 0.029(6) 0.044(6) 0.064(6)
F8A 0.114(13) 0.104(14) 0.082(9) 0.039(8) 0.051(8) 0.061(10)
F7A 0.101(11) 0.086(10) 0.066(10) 0.029(8) 0.044(9) 0.058(9)
F3A 0.111(8) 0.073(7) 0.041(6) 0.018(6) 0.026(6) 0.066(7)
C75A 0.117(7) 0.086(7) 0.053(5) 0.019(5) 0.027(5) 0.068(6)
F2A 0.090(8) 0.079(8) 0.020(5) 0.007(5) 0.003(5) 0.068(7)
F1A 0.126(9) 0.085(7) 0.048(7) 0.012(5) 0.013(6) 0.066(6)
C76A 0.131(8) 0.077(6) 0.065(6) 0.022(5) 0.029(6) 0.056(5)
F5A 0.134(11) 0.038(7) 0.057(7) 0.017(5) 0.023(7) 0.061(7)
F6A 0.142(10) 0.069(8) 0.077(8) 0.025(7) 0.021(8) 0.054(7)
F4A 0.136(9) 0.057(7) 0.069(9) 0.013(7) 0.031(7) 0.053(6)
F17A 0.099(11) 0.125(13) 0.157(11) 0.064(10) 0.045(9) 0.038(10)
C81A 0.105(6) 0.110(7) 0.129(7) 0.060(6) 0.032(5) 0.044(5)
F16A 0.116(8) 0.114(8) 0.135(8) 0.062(7) 0.030(7) 0.045(6)
F18A 0.134(14) 0.117(9) 0.157(12) 0.046(9) 0.014(10) 0.043(8)
C80A 0.113(7) 0.094(6) 0.119(7) 0.058(5) 0.039(6) 0.047(5)
F13A 0.129(8) 0.113(8) 0.126(8) 0.066(6) 0.032(7) 0.041(7)
F15A 0.128(11) 0.101(11) 0.137(12) 0.074(9) 0.056(9) 0.070(9)
F14A 0.105(8) 0.062(8) 0.122(11) 0.048(8) 0.034(8) 0.048(6)
F12A 0.074(7) 0.109(11) 0.098(9) 0.068(8) 0.053(6) 0.034(7)
C79A 0.091(6) 0.080(6) 0.090(7) 0.058(5) 0.046(5) 0.042(5)
F10A 0.104(11) 0.090(10) 0.091(9) 0.066(8) 0.059(8) 0.048(8)
F11A 0.093(10) 0.069(7) 0.066(8) 0.046(6) 0.049(7) 0.044(6)
O6 0.056(4) 0.079(4) 0.074(5) 0.043(4) 0.008(4) -0.006(3)
C86 0.074(5) 0.096(5) 0.102(5) 0.055(5) 0.028(4) -0.006(5)
C36 0.036(2) 0.034(2) 0.032(2) 0.0099(17) 0.0074(17) 0.0097(17)
C35 0.041(2) 0.043(2) 0.033(2) 0.0075(19) -0.0010(18) 0.008(2)
C34 0.050(3) 0.050(3) 0.026(2) 0.0076(19) 0.0006(19) 0.017(2)

loop_
_atom_type_symbol
_atom_type_description
_atom_type_scat_dispersion_real
_atom_type_scat_dispersion_imag
_atom_type_scat_source
C C 0.0181 0.0091 'International Tables Vol C Tables 4.2.6.8 and 6.1.1.4'
H H 0.0000 0.0000 'International Tables Vol C Tables 4.2.6.8 and 6.1.1.4'
Al Al 0.2130 0.2455 'International Tables Vol C Tables 4.2.6.8 and 6.1.1.4'
B B 0.0090 0.0039 'International Tables Vol C Tables 4.2.6.8 and 6.1.1.4'
F F 0.0727 0.0534 'International Tables Vol C Tables 4.2.6.8 and 6.1.1.4'
N N 0.0311 0.0180 'International Tables Vol C Tables 4.2.6.8 and 6.1.1.4'
O O 0.0492 0.0322 'International Tables Vol C Tables 4.2.6.8 and 6.1.1.4'
P P 0.2955 0.4335 'International Tables Vol C Tables 4.2.6.8 and 6.1.1.4'
Rh Rh 0.0927 3.6045 'International Tables Vol C Tables 4.2.6.8 and 6.1.1.4'

loop_
_geom_angle_atom_site_label_1
_geom_angle_atom_site_label_2
_geom_angle_atom_site_label_3
_geom_angle
Rh1 Rh2 H2B 80.7(19)
P3 Rh2 Rh1 93.03(3)
P3 Rh2 P4 98.63(4)
P3 Rh2 B2 140.14(13)
P3 Rh2 H2B 172.7(19)
P4 Rh2 Rh1 166.53(3)
P4 Rh2 H2B 88.1(19)
B1 Rh2 Rh1 57.32(13)
B1 Rh2 P3 92.16(13)
B1 Rh2 P4 115.17(13)
B1 Rh2 B2 58.65(18)
B1 Rh2 H2B 87.6(19)
B2 Rh2 Rh1 49.38(12)
B2 Rh2 P4 117.55(13)
B2 Rh2 H2B 35.3(19)
Rh2 Rh1 H1B 78(2)
P2 Rh1 Rh2 95.31(3)
P2 Rh1 P1 100.69(4)
P2 Rh1 B1 142.03(12)
P2 Rh1 H1B 173(2)
P1 Rh1 Rh2 162.59(3)
P1 Rh1 H1B 86(2)
B1 Rh1 Rh2 49.70(12)
B1 Rh1 P1 112.99(12)
B1 Rh1 H1B 31(2)
B2 Rh1 Rh2 57.47(13)
B2 Rh1 P2 91.93(14)
B2 Rh1 P1 114.70(14)
B2 Rh1 B1 58.82(18)
B2 Rh1 H1B 84(2)
C24 P2 Rh1 111.03(13)
C31 P2 Rh1 121.10(14)
C31 P2 C24 103.24(19)
C25 P2 Rh1 116.41(13)
C25 P2 C24 102.56(19)
C25 P2 C31 100.13(18)
C37 P3 Rh2 116.66(13)
C37 P3 C43 101.34(18)
C37 P3 C49 101.75(18)
C43 P3 Rh2 119.75(13)
C43 P3 C49 102.35(18)
C49 P3 Rh2 112.51(13)
C7 P1 Rh1 113.41(13)
C7 P1 C1 99.5(2)
C7 P1 C13 102.76(19)
C1 P1 Rh1 116.96(14)
C1 P1 C13 103.2(2)
C13 P1 Rh1 118.41(14)
C67 P4 Rh2 117.59(16)
C67 P4 C61 100.6(2)
C60 P4 Rh2 118.40(13)
C60 P4 C67 101.7(2)
C60 P4 C61 101.6(2)
C61 P4 Rh2 114.20(15)
O3 Al1 O6 110.4(5)
O4 Al1 O3 108.1(3)
O4 Al1 O5 111.8(3)
O4 Al1 O6 114.6(4)
O5 Al1 O3 106.9(3)
O5 Al1 O6 104.7(4)
O6A Al1 O3 109.1(9)
O6A Al1 O4 99.4(7)
O6A Al1 O5 120.9(7)
C54 O2 C55 116.9(3)
C19 O1 C18 119.2(3)
O1 C19 C24 119.6(4)
C20 C19 O1 118.3(4)
C20 C19 C24 121.7(4)
C19 C24 P2 120.2(3)
C23 C24 P2 122.9(3)
C23 C24 C19 116.9(4)
C12 C7 P1 119.2(3)
C8 C7 P1 122.2(3)
C8 C7 C12 118.4(4)
C42 C37 P3 122.5(3)
C42 C37 C38 118.4(4)
C38 C37 P3 119.0(3)
C43 C48 H48 119.3
C47 C48 H48 119.3
C47 C48 C43 121.3(4)
C24 C23 H23 119.3
C22 C23 C24 121.5(4)
C22 C23 H23 119.3
C48 C43 P3 118.3(3)
C44 C43 P3 122.6(3)
C44 C43 C48 119.0(4)
C74 O3 Al1 154.6(4)
C32 C31 P2 117.9(3)
C36 C31 P2 122.6(3)
C36 C31 C32 119.3(4)
C54 C49 P3 119.8(3)
C54 C49 C50 117.4(4)
C50 C49 P3 122.9(3)
O2 C54 C49 119.5(4)
O2 C54 C53 118.8(4)
C49 C54 C53 121.6(4)
C37 C42 H42 119.8
C41 C42 C37 120.4(4)
C41 C42 H42 119.8
C39 C40 H40 120.3
C41 C40 H40 120.3
C41 C40 C39 119.5(4)
C48 C47 H47 120.4
C48 C47 C46 119.3(5)
C46 C47 H47 120.4
C30 C25 P2 118.9(3)
C26 C25 P2 122.8(3)
C26 C25 C30 118.3(4)
B1 N1 H1 112.2
B2 N1 H1 112.2
B2 N1 B1 87.5(5)
C73 N1 H1 112.2
C73 N1 B1 117.2(7)
C73 N1 B2 113.4(7)
C6 C1 P1 123.3(4)
C6 C1 C2 117.1(5)
C2 C1 P1 119.6(4)
C7 C12 H12 119.6
C11 C12 C7 120.7(5)
C11 C12 H12 119.6
C49 C50 H50 119.4
C51 C50 C49 121.1(5)
C51 C50 H50 119.4
C23 C22 H22 119.8
C21 C22 C23 120.4(5)
C21 C22 H22 119.8
C19 C20 H20 120.0
C19 C20 C21 119.9(4)
C21 C20 H20 120.0
O2 C55 C60 116.2(4)
C56 C55 O2 121.2(4)
C56 C55 C60 122.5(4)
C40 C39 H39 119.8
C40 C39 C38 120.4(4)
C38 C39 H39 119.8
C17 C16 H16 120.2
C17 C16 C15 119.6(4)
C15 C16 H16 120.2
C17 C18 O1 121.4(4)
C17 C18 C13 122.3(4)
C13 C18 O1 116.3(4)
C42 C41 H41 119.6
C40 C41 C42 120.7(4)
C40 C41 H41 119.7
C78 O4 Al1 157.8(5)
C43 C44 H44 120.4
C43 C44 C45 119.2(4)
C45 C44 H44 120.4
C1 C6 H6 119.0
C5 C6 C1 122.1(5)
C5 C6 H6 119.0
C37 C38 H38 119.7
C39 C38 C37 120.6(4)
C39 C38 H38 119.7
C55 C56 H56 120.8
C55 C56 C57 118.5(5)
C57 C56 H56 120.8
C30 C29 H29 120.2
C28 C29 H29 120.2
C28 C29 C30 119.7(4)
C31 C32 H32 120.0
C33 C32 C31 120.0(4)
C33 C32 H32 120.0
C16 C17 H17 120.5
C18 C17 C16 119.0(5)
C18 C17 H17 120.5
C72 C67 P4 119.4(4)
C72 C67 C68 118.6(5)
C68 C67 P4 121.9(4)
C55 C60 P4 118.2(3)
C59 C60 P4 124.3(3)
C59 C60 C55 117.5(4)
C82 O5 Al1 159.7(6)
C7 C8 H8 119.8
C9 C8 C7 120.4(5)
C9 C8 H8 119.8
C60 C59 H59 119.5
C58 C59 C60 121.0(5)
C58 C59 H59 119.5
C11 C10 H10 120.3
C11 C10 C9 119.5(5)
C9 C10 H10 120.3
C22 C21 C20 119.6(4)
C22 C21 H21 120.2
C20 C21 H21 120.2
C25 C30 H30 119.5
C29 C30 C25 121.1(4)
C29 C30 H30 119.5
C25 C26 H26 119.8
C27 C26 C25 120.4(4)
C27 C26 H26 119.8
C29 C28 H28 120.0
C27 C28 C29 120.1(4)
C27 C28 H28 120.0
C18 C13 P1 118.1(3)
C18 C13 C14 117.7(4)
C14 C13 P1 124.2(4)
C16 C15 H15 119.8
C14 C15 C16 120.4(4)
C14 C15 H15 119.8
C66 C61 P4 118.8(4)
C62 C61 P4 122.7(4)
C62 C61 C66 118.4(5)
C32 C33 H33 119.8
C32 C33 C34 120.4(5)
C34 C33 H33 119.8
C59 C58 H58 119.9
C59 C58 C57 120.2(5)
C57 C58 H58 119.9
C56 C57 H57 119.8
C58 C57 C56 120.4(4)
C58 C57 H57 119.8
C47 C46 H46 120.1
C45 C46 C47 119.8(4)
C45 C46 H46 120.1
C12 C11 H11 119.8
C10 C11 C12 120.4(5)
C10 C11 H11 119.8
Rh2 B1 Rh1 72.97(15)
Rh2 B1 H1A 123(3)
Rh2 B1 H1B 112(3)
Rh1 B1 H1A 140(3)
Rh1 B1 H1B 45(3)
N1 B1 Rh2 106.1(4)
N1 B1 Rh1 86.6(4)
N1 B1 H1A 117(3)
N1 B1 H1B 97(3)
N1A B1 Rh2 96.7(5)
N1A B1 Rh1 97.7(5)
N1A B1 H1A 114(3)
N1A B1 H1B 114(3)
H1A B1 H1B 98(4)
C26 C27 H27 119.8
C28 C27 C26 120.4(4)
C28 C27 H27 119.8
C54 C53 H53 120.1
C52 C53 C54 119.8(5)
C52 C53 H53 120.1
C6 C5 H5 120.1
C4 C5 C6 119.9(5)
C4 C5 H5 120.1
C67 C72 H72 119.5
C67 C72 C71 121.0(5)
C71 C72 H72 119.5
C13 C14 H14 119.5
C15 C14 C13 120.9(5)
C15 C14 H14 119.5
C61 C66 H66 119.7
C65 C66 C61 120.6(5)
C65 C66 H66 119.7
C8 C9 C10 120.6(5)
C8 C9 H9 119.7
C10 C9 H9 119.7
C86A O6A Al1 164.1(15)
C61 C62 H62 119.8
C61 C62 C63 120.5(5)
C63 C62 H62 119.8
C1 C2 H2 119.9
C3 C2 C1 120.3(5)
C3 C2 H2 119.9
Rh2 B2 H2A 145(3)
Rh2 B2 H2B 54(3)
Rh1 B2 Rh2 73.14(15)
Rh1 B2 H2A 123(3)
Rh1 B2 H2B 119(3)
N1 B2 Rh2 97.5(4)
N1 B2 Rh1 95.7(4)
N1 B2 H2A 110(3)
N1 B2 H2B 118(3)
N1A B2 Rh2 87.9(4)
N1A B2 Rh1 106.6(5)
N1A B2 H2A 113(3)
N1A B2 H2B 101(3)
H2A B2 H2B 93(4)
C67 C68 H68 120.3
C67 C68 C69 119.5(6)
C69 C68 H68 120.3
C53 C52 H52 120.0
C53 C52 C51 120.0(4)
C51 C52 H52 120.0
C50 C51 C52 120.0(5)
C50 C51 H51 120.0
C52 C51 H51 120.0
C44 C45 H45 119.4
C46 C45 C44 121.3(4)
C46 C45 H45 119.4
C5 C4 H4 120.3
C5 C4 C3 119.4(5)
C3 C4 H4 120.3
C65 C64 H64 120.0
C65 C64 C63 120.0(5)
C63 C64 H64 120.0
C72 C71 H71 119.9
C70 C71 C72 120.3(7)
C70 C71 H71 119.9
C66 C65 H65 119.8
C64 C65 C66 120.4(5)
C64 C65 H65 119.8
O3 C74 C77 107.6(6)
O3 C74 C76 108.6(6)
O3 C74 C75 112.2(6)
O3 C74 C77A 123.5(9)
O3 C74 C75A 123.1(8)
O3 C74 C76A 108.4(10)
C76 C74 C77 110.1(7)
C75 C74 C77 108.0(7)
C75 C74 C76 110.3(6)
C77A C74 C75A 98.2(11)
C77A C74 C76A 102.8(11)
C75A C74 C76A 96.0(10)
C68 C69 H69 119.3
C70 C69 C68 121.3(6)
C70 C69 H69 119.3
C2 C3 H3 119.4
C4 C3 C2 121.3(6)
C4 C3 H3 119.4
C62 C63 H63 120.0
C64 C63 C62 120.0(6)
C64 C63 H63 120.0
C71 C70 H70 120.3
C69 C70 C71 119.3(6)
C69 C70 H70 120.3
O4 C78 C81 111.6(7)
O4 C78 C80 107.2(7)
O4 C78 C79 109.5(6)
O4 C78 C81A 95.6(10)
O4 C78 C80A 124.1(10)
O4 C78 C79A 111.6(8)
C81 C78 C79 104.6(7)
C80 C78 C81 107.2(6)
C80 C78 C79 116.8(8)
C80A C78 C81A 96.4(11)
C79A C78 C81A 119.1(12)
C79A C78 C80A 109.2(10)
O5 C82 C83 112.4(7)
O5 C82 C84 105.6(7)
O5 C82 C85 116.3(7)
O5 C82 C84A 104.4(11)
O5 C82 C83A 120.7(10)
O5 C82 C85A 112.7(8)
C83 C82 C84 103.2(7)
C85 C82 C83 112.8(8)
C85 C82 C84 105.1(8)
C84A C82 C83A 102.7(11)
C85A C82 C84A 120.6(12)
C85A C82 C83A 96.3(11)
F8 C77 C74 111.5(8)
F8 C77 F9 98.1(10)
F8 C77 F7 113.3(10)
F9 C77 C74 110.8(8)
F9 C77 F7 116.8(10)
F7 C77 C74 106.4(9)
F5 C76 C74 112.9(6)
F5 C76 F4 96.4(8)
F6 C76 F5 109.4(8)
F6 C76 C74 117.4(7)
F6 C76 F4 106.6(9)
F4 C76 C74 111.9(8)
N1 C73 H73A 109.5
N1 C73 H73B 109.5
N1 C73 H73C 109.5
H73A C73 H73B 109.5
H73A C73 H73C 109.5
H73B C73 H73C 109.5
F19 C83 F21 109.9(9)
F19 C83 F20 99.8(9)
F19 C83 C82 113.2(9)
F21 C83 F20 105.3(9)
F21 C83 C82 115.9(8)
F20 C83 C82 111.2(8)
F3 C75 C74 123.4(8)
F3 C75 F1 115.3(8)
F3 C75 F2 94.3(9)
F1 C75 C74 115.0(7)
F1 C75 F2 90.9(10)
F2 C75 C74 109.0(9)
F23 C84 C82 113.0(10)
F23 C84 F22 108.0(10)
F24 C84 F23 106.1(10)
F24 C84 C82 112.6(8)
F24 C84 F22 103.1(11)
F22 C84 C82 113.3(9)
F16 C81 C78 114.3(8)
F16 C81 F18 103.5(8)
F18 C81 C78 111.3(8)
F17 C81 F16 108.1(9)
F17 C81 C78 114.2(9)
F17 C81 F18 104.5(10)
F27 C85 C82 100.4(9)
F27 C85 F26 115.0(11)
F27 C85 F25 113.5(12)
F26 C85 C82 109.3(9)
F25 C85 C82 109.9(10)
F25 C85 F26 108.5(10)
F15 C80 C78 108.3(8)
F13 C80 F15 108.0(9)
F13 C80 C78 109.2(9)
F14 C80 F15 106.7(11)
F14 C80 F13 115.1(11)
F14 C80 C78 109.3(8)
F10 C79 C78 112.8(8)
F10 C79 F12 108.0(9)
F10 C79 F11 107.7(11)
F12 C79 C78 111.4(9)
F11 C79 C78 111.5(8)
F11 C79 F12 105.0(10)
H73D C73A H73E 109.5
H73D C73A H73F 109.5
H73E C73A H73F 109.5
N1A C73A H73D 109.5
N1A C73A H73E 109.5
N1A C73A H73F 109.5
O6A C86A C89A 105.3(13)
O6A C86A C87A 118.9(16)
O6A C86A C88A 109.3(16)
C87A C86A C89A 106.9(14)
C87A C86A C88A 109.4(13)
C88A C86A C89A 106.2(15)
F34A C89A C86A 111.8(18)
F36A C89A C86A 107.3(17)
F36A C89A F34A 106.4(16)
F36A C89A F35A 117.5(19)
F35A C89A C86A 106.7(17)
F35A C89A F34A 107.3(17)
F29A C87A C86A 107.7(15)
F29A C87A F28A 113.0(17)
F29A C87A F30A 113.0(17)
F28A C87A C86A 122.6(16)
F28A C87A F30A 94.3(15)
F30A C87A C86A 105.4(15)
F32A C88A C86A 95(2)
F31A C88A C86A 104(2)
F31A C88A F32A 118(2)
F31A C88A F33A 113.1(19)
F33A C88A C86A 107(2)
F33A C88A F32A 115(2)
B1 N1A B2 85.8(5)
B1 N1A H1AA 111.0
B2 N1A H1AA 111.0
C73A N1A B1 116.1(10)
C73A N1A B2 119.5(11)
C73A N1A H1AA 111.0
F23A C84A C82 92.4(18)
F23A C84A F24A 113.5(19)
F23A C84A F22A 117(2)
F24A C84A C82 127(2)
F22A C84A C82 98.5(17)
F22A C84A F24A 107.4(18)
F20A C83A C82 109.8(19)
F20A C83A F19A 108.3(18)
F20A C83A F21A 106.1(16)
F19A C83A C82 119.9(18)
F21A C83A C82 108.6(14)
F21A C83A F19A 103.2(16)
F25A C85A C82 110.9(13)
F25A C85A F27A 119.3(17)
F27A C85A C82 103.0(14)
F26A C85A C82 103.4(13)
F26A C85A F25A 108.7(15)
F26A C85A F27A 110.3(16)
F28 C87 F30 100.1(14)
F28 C87 C86 103.5(12)
F29 C87 F28 121.8(15)
F29 C87 F30 104.3(14)
F29 C87 C86 116.7(13)
F30 C87 C86 108.7(14)
F32 C88 F33 104.2(12)
F32 C88 C86 110.9(10)
F33 C88 C86 110.6(12)
F31 C88 F32 114.5(11)
F31 C88 F33 104.0(12)
F31 C88 C86 112.2(11)
F34 C89 F35 109.8(14)
F34 C89 F36 104.8(14)
F34 C89 C86 117.3(14)
F35 C89 F36 106.1(14)
F35 C89 C86 110.5(12)
F36 C89 C86 107.6(12)
F9A C77A C74 106(2)
F9A C77A F7A 108.3(19)
F8A C77A C74 110(2)
F8A C77A F9A 109(2)
F8A C77A F7A 105.6(18)
F7A C77A C74 117.4(18)
F3A C75A C74 124.5(15)
F2A C75A C74 118.5(14)
F2A C75A F3A 100.8(14)
F1A C75A C74 111.9(17)
F1A C75A F3A 97.2(16)
F1A C75A F2A 99.4(16)
F5A C76A C74 104.3(14)
F5A C76A F6A 120(2)
F5A C76A F4A 104.6(17)
F6A C76A C74 103.4(17)
F6A C76A F4A 97.0(17)
F4A C76A C74 129.6(19)
F17A C81A C78 103(2)
F16A C81A C78 107(2)
F16A C81A F17A 104.5(18)
F18A C81A C78 106(2)
F18A C81A F17A 113.7(19)
F18A C81A F16A 121(2)
C81A F16A F13A 104(2)
F13A C80A C78 100.3(17)
F15A C80A C78 99.5(15)
F15A C80A F13A 109.4(18)
F14A C80A C78 116.8(16)
F14A C80A F13A 105.4(16)
F14A C80A F15A 123.1(19)
C80A F13A F16A 91.9(18)
F12A C79A C78 108.1(14)
F10A C79A C78 110.2(14)
F10A C79A F12A 108.5(15)
F10A C79A F11A 108.6(15)
F11A C79A C78 110.3(13)
F11A C79A F12A 111.1(16)
C86 O6 Al1 153.4(9)
C87 C86 C88 105.8(10)
C87 C86 C89 105.8(11)
C89 C86 C88 103.5(11)
O6 C86 C87 113.9(12)
O6 C86 C88 112.6(11)
O6 C86 C89 114.2(10)
C31 C36 H36 120.1
C31 C36 C35 119.8(4)
C35 C36 H36 120.1
C36 C35 H35 119.5
C34 C35 C36 121.0(5)
C34 C35 H35 119.5
C33 C34 H34 120.3
C35 C34 C33 119.4(4)
C35 C34 H34 120.3

loop_
_geom_bond_atom_site_label_1
_geom_bond_atom_site_label_2
_geom_bond_distance
Rh2 Rh1 2.6421(4)
Rh2 P3 2.2857(9)
Rh2 P4 2.3414(10)
Rh2 B1 2.107(5)
Rh2 B2 2.328(5)
Rh2 H2B 1.88(6)
Rh1 P2 2.2787(10)
Rh1 P1 2.3290(10)
Rh1 B1 2.326(5)
Rh1 B2 2.096(5)
Rh1 H1B 1.70(6)
P2 C24 1.842(4)
P2 C31 1.841(4)
P2 C25 1.840(4)
P3 C37 1.829(4)
P3 C43 1.833(4)
P3 C49 1.841(4)
P1 C7 1.832(4)
P1 C1 1.833(5)
P1 C13 1.833(4)
P4 C67 1.837(5)
P4 C60 1.834(4)
P4 C61 1.840(5)
Al1 O3 1.716(4)
Al1 O4 1.692(4)
Al1 O5 1.712(4)
Al1 O6A 1.688(11)
Al1 O6 1.719(7)
O2 C54 1.390(5)
O2 C55 1.393(5)
O1 C19 1.387(5)
O1 C18 1.390(5)
C19 C24 1.411(6)
C19 C20 1.377(6)
C24 C23 1.400(6)
C7 C12 1.397(6)
C7 C8 1.390(6)
C37 C42 1.396(6)
C37 C38 1.399(6)
C48 H48 0.9500
C48 C43 1.392(6)
C48 C47 1.377(6)
C23 H23 0.9500
C23 C22 1.384(6)
C43 C44 1.388(6)
O3 C74 1.316(8)
C31 C32 1.400(6)
C31 C36 1.385(6)
C49 C54 1.391(6)
C49 C50 1.399(6)
C54 C53 1.395(6)
C42 H42 0.9500
C42 C41 1.389(6)
C40 H40 0.9500
C40 C39 1.383(7)
C40 C41 1.378(7)
C47 H47 0.9500
C47 C46 1.399(7)
C25 C30 1.398(6)
C25 C26 1.391(6)
N1 H1 1.0000
N1 B1 1.589(10)
N1 B2 1.565(10)
N1 C73 1.488(11)
C1 C6 1.391(6)
C1 C2 1.396(7)
C12 H12 0.9500
C12 C11 1.387(7)
C50 H50 0.9500
C50 C51 1.387(7)
C22 H22 0.9500
C22 C21 1.380(8)
C20 H20 0.9500
C20 C21 1.393(7)
C55 C56 1.377(6)
C55 C60 1.401(6)
C39 H39 0.9500
C39 C38 1.387(6)
C16 H16 0.9500
C16 C17 1.391(7)
C16 C15 1.397(8)
C18 C17 1.380(6)
C18 C13 1.390(6)
C41 H41 0.9500
O4 C78 1.317(7)
C44 H44 0.9500
C44 C45 1.402(7)
C6 H6 0.9500
C6 C5 1.381(7)
C38 H38 0.9500
C56 H56 0.9500
C56 C57 1.392(7)
C29 H29 0.9500
C29 C30 1.383(6)
C29 C28 1.382(7)
C32 H32 0.9500
C32 C33 1.385(7)
C17 H17 0.9500
C67 C72 1.385(8)
C67 C68 1.391(7)
C60 C59 1.394(6)
O5 C82 1.289(9)
C8 H8 0.9500
C8 C9 1.385(7)
C59 H59 0.9500
C59 C58 1.378(7)
C10 H10 0.9500
C10 C11 1.371(8)
C10 C9 1.387(8)
C21 H21 0.9500
C30 H30 0.9500
C26 H26 0.9500
C26 C27 1.388(7)
C28 H28 0.9500
C28 C27 1.377(7)
C13 C14 1.399(6)
C15 H15 0.9500
C15 C14 1.372(7)
C61 C66 1.397(7)
C61 C62 1.396(7)
C33 H33 0.9500
C33 C34 1.389(8)
C58 H58 0.9500
C58 C57 1.389(8)
C57 H57 0.9500
C46 H46 0.9500
C46 C45 1.358(8)
F5 C76 1.276(9)
C11 H11 0.9500
B1 N1A 1.590(11)
B1 H1A 1.16(7)
B1 H1B 1.24(6)
C27 H27 0.9500
C53 H53 0.9500
C53 C52 1.369(8)
F3 C75 1.216(9)
C5 H5 0.9500
C5 C4 1.366(8)
C72 H72 0.9500
C72 C71 1.387(8)
C14 H14 0.9500
C66 H66 0.9500
C66 C65 1.388(8)
C9 H9 0.9500
O6A C86A 1.318(16)
C62 H62 0.9500
C62 C63 1.396(7)
C2 H2 0.9500
C2 C3 1.382(8)
B2 N1A 1.612(11)
B2 H2A 1.04(6)
B2 H2B 1.35(6)
C68 H68 0.9500
C68 C69 1.406(9)
C52 H52 0.9500
C52 C51 1.390(8)
C51 H51 0.9500
C45 H45 0.9500
F19 C83 1.319(11)
C4 H4 0.9500
C4 C3 1.374(9)
C64 H64 0.9500
C64 C65 1.375(9)
C64 C63 1.382(9)
C71 H71 0.9500
C71 C70 1.382(10)
F16 C81 1.343(10)
C65 H65 0.9500
C74 C77 1.544(11)
C74 C76 1.540(8)
C74 C75 1.528(9)
C74 C77A 1.541(14)
C74 C75A 1.556(13)
C74 C76A 1.577(14)
C69 H69 0.9500
C69 C70 1.357(11)
F21 C83 1.323(9)
C3 H3 0.9500
F6 C76 1.274(9)
F27 C85 1.327(12)
F8 C77 1.264(11)
F15 C80 1.404(11)
F13 C80 1.329(11)
C63 H63 0.9500
F1 C75 1.243(9)
C70 H70 0.9500
F20 C83 1.369(11)
F9 C77 1.320(10)
F23 C84 1.313(11)
C78 C81 1.524(10)
C78 C80 1.515(11)
C78 C79 1.536(11)
C78 C81A 1.559(15)
C78 C80A 1.518(14)
C78 C79A 1.491(14)
F18 C81 1.364(11)
C82 C83 1.510(10)
C82 C84 1.650(12)
C82 C85 1.508(13)
C82 C84A 1.564(15)
C82 C83A 1.605(15)
C82 C85A 1.539(14)
F26 C85 1.384(11)
F17 C81 1.304(11)
F24 C84 1.307(11)
F7 C77 1.327(10)
F2 C75 1.330(12)
C76 F4 1.323(11)
F10 C79 1.327(9)
C73 H73A 0.9800
C73 H73B 0.9800
C73 H73C 0.9800
F12 C79 1.355(11)
F11 C79 1.327(11)
F25 C85 1.335(11)
F22 C84 1.397(12)
F14 C80 1.300(10)
C73A H73D 0.9800
C73A H73E 0.9800
C73A H73F 0.9800
C73A N1A 1.476(13)
C86A C89A 1.541(17)
C86A C87A 1.521(16)
C86A C88A 1.526(16)
C89A F34A 1.361(14)
C89A F36A 1.331(14)
C89A F35A 1.341(14)
C87A F29A 1.342(14)
C87A F28A 1.364(14)
C87A F30A 1.384(14)
C88A F32A 1.357(14)
C88A F31A 1.331(14)
C88A F33A 1.332(14)
N1A H1AA 1.0000
F25A C85A 1.337(13)
F27A C85A 1.409(14)
F26A C85A 1.318(14)
F23A C84A 1.320(14)
C84A F24A 1.385(14)
C84A F22A 1.336(14)
F20A C83A 1.357(14)
C83A F19A 1.411(14)
C83A F21A 1.404(14)
F28 C87 1.342(13)
F29 C87 1.331(13)
C87 F30 1.357(13)
C87 C86 1.537(15)
F34 C89 1.331(13)
F32 C88 1.358(12)
C88 F33 1.381(13)
C88 F31 1.357(11)
C88 C86 1.546(14)
F35 C89 1.349(13)
C89 F36 1.374(13)
C89 C86 1.542(15)
F9A C77A 1.291(14)
C77A F8A 1.265(14)
C77A F7A 1.299(14)
F3A C75A 1.295(14)
C75A F2A 1.267(14)
C75A F1A 1.265(14)
C76A F5A 1.247(14)
C76A F6A 1.280(14)
C76A F4A 1.281(14)
F17A C81A 1.353(14)
C81A F16A 1.331(14)
C81A F18A 1.318(14)
F16A F13A 1.71(4)
C80A F13A 1.376(14)
C80A F15A 1.351(14)
C80A F14A 1.322(14)
F12A C79A 1.358(14)
C79A F10A 1.343(13)
C79A F11A 1.346(13)
O6 C86 1.302(13)
C36 H36 0.9500
C36 C35 1.395(6)
C35 H35 0.9500
C35 C34 1.371(7)
C34 H34 0.9500

loop_
_smtbx_masks_void_nr
_smtbx_masks_void_average_x
_smtbx_masks_void_average_y
_smtbx_masks_void_average_z
_smtbx_masks_void_volume
_smtbx_masks_void_count_electrons
_smtbx_masks_void_content
1 0.000 0.000 0.000 738.3 175.8 '3 1,2-C6F2H4'
